data_7705099
loop_
_publ_author_name
'Santoro, Orlando'
'Elsegood, Mark R. J.'
'Bedwell, Elizabeth V.'
'Pryce, Jake A.'
'Redshaw, Carl'

_publ_section_title
;
 INSIGHTS into the structures adopted by titanocalix[6 and 8]arenes and
 their use in the ring opening polymerization of cyclic esters.
;
_journal_issue 34
_journal_name_full 'Dalton transactions (Cambridge, England : 2003)'
_journal_page_first 11978
_journal_page_last 11996
_journal_paper_doi 10.1039/d0dt02130j
_journal_volume 49
_journal_year 2020
_chemical_formula_moiety 'C92 H110 I4 N2 O10 Ti4, 7.25(C H2 Cl2)'
_chemical_formula_sum 'C99.25 H124.5 Cl14.5 I4 N2 O10 Ti4'
_chemical_formula_weight 2718.73
_space_group_crystal_system monoclinic
_space_group_IT_number 14
_space_group_name_Hall '-P 2ybc'
_space_group_name_H-M_alt 'P 1 21/c 1'
_atom_sites_solution_hydrogens geom
_atom_sites_solution_primary iterative
_atom_sites_solution_secondary difmap
_audit_creation_method SHELXL-2018/3
_audit_update_record
;
2020-07-08 deposited with the CCDC.	2020-08-10 downloaded from the CCDC.
;
_cell_angle_alpha 90
_cell_angle_beta 103.0731(13)
_cell_angle_gamma 90
_cell_formula_units_Z 4
_cell_length_a 29.2721(4)
_cell_length_b 9.52188(14)
_cell_length_c 43.6988(6)
_cell_measurement_reflns_used 40748
_cell_measurement_temperature 100(2)
_cell_measurement_theta_max 70.05
_cell_measurement_theta_min 3.07
_cell_volume 11864.3(3)
_computing_cell_refinement 'CrysAlisPro 1.171.39.46b (Rigaku OD, 2018)'
_computing_data_collection 'CrysAlisPro 1.171.39.46b (Rigaku OD, 2018)'
_computing_data_reduction 'CrysAlisPro 1.171.39.46b (Rigaku OD, 2018)'
_computing_molecular_graphics 'Bruker SHELXTL'
_computing_publication_material 'Bruker SHELXTL'
_computing_structure_refinement 'SHELXL-2018/3 (Sheldrick, 2018)'
_computing_structure_solution 'SHELXT 2018/2 (Sheldrick, 2018)'
_diffrn_ambient_temperature 100(2)
_diffrn_detector_area_resol_mean 10
_diffrn_measured_fraction_theta_full 0.991
_diffrn_measured_fraction_theta_max 0.989
_diffrn_measurement_device 'four-circle diffractometer'
_diffrn_measurement_device_type
; 
Rigaku 007HF equipped with Varimax confocal mirrors and an AFC11
goniometer and HyPix 6000 detector 
;
_diffrn_measurement_method 'profile data from \w-scans'
_diffrn_radiation_collimation 0.3
_diffrn_radiation_type CuK\a
_diffrn_radiation_wavelength 1.54178
_diffrn_reflns_av_R_equivalents 0.1519
_diffrn_reflns_av_unetI/netI 0.0744
_diffrn_reflns_Laue_measured_fraction_full 0.991
_diffrn_reflns_Laue_measured_fraction_max 0.989
_diffrn_reflns_limit_h_max 35
_diffrn_reflns_limit_h_min -35
_diffrn_reflns_limit_k_max 11
_diffrn_reflns_limit_k_min -10
_diffrn_reflns_limit_l_max 51
_diffrn_reflns_limit_l_min -52
_diffrn_reflns_number 103662
_diffrn_reflns_point_group_measured_fraction_full 0.991
_diffrn_reflns_point_group_measured_fraction_max 0.989
_diffrn_reflns_theta_full 67.679
_diffrn_reflns_theta_max 68.245
_diffrn_reflns_theta_min 2.292
_diffrn_source 'Rotating anode'
_exptl_absorpt_coefficient_mu 13.798
_exptl_absorpt_correction_T_max 0.708
_exptl_absorpt_correction_T_min 0.241
_exptl_absorpt_correction_type gaussian
_exptl_absorpt_process_details
; 
CrysAlisPro 1.171.40.47a (Rigaku Oxford Diffraction, 2019) 
Numerical absorption correction based on gaussian integration over 
   a multifaceted crystal model 
Empirical absorption correction using spherical harmonics, 
 implemented in SCALE3 ABSPACK scaling algorithm. 
;
_exptl_crystal_colour 'dark red'
_exptl_crystal_density_diffrn 1.522
_exptl_crystal_density_method 'not measured'
_exptl_crystal_description block
_exptl_crystal_F_000 5442
_exptl_crystal_recrystallization_method 'Re-crystallisation from solvent: dichloromethane'
_exptl_crystal_size_max 0.165
_exptl_crystal_size_mid 0.044
_exptl_crystal_size_min 0.033
_refine_diff_density_max 1.558
_refine_diff_density_min -1.886
_refine_diff_density_rms 0.162
_refine_ls_extinction_method none
_refine_ls_goodness_of_fit_ref 1.042
_refine_ls_hydrogen_treatment constr
_refine_ls_matrix_type full
_refine_ls_number_parameters 1290
_refine_ls_number_reflns 21509
_refine_ls_number_restraints 669
_refine_ls_restrained_S_all 1.032
_refine_ls_R_factor_all 0.1149
_refine_ls_R_factor_gt 0.0986
_refine_ls_shift/su_max 0.001
_refine_ls_shift/su_mean 0.000
_refine_ls_structure_factor_coef Fsqd
_refine_ls_weighting_details 'w=1/[\s^2^(Fo^2^)+(0.1349P)^2^+99.1414P] where P=(Fo^2^+2Fc^2^)/3'
_refine_ls_weighting_scheme calc
_refine_ls_wR_factor_gt 0.2616
_refine_ls_wR_factor_ref 0.2746
_reflns_Friedel_coverage 0.000
_reflns_number_gt 16795
_reflns_number_total 21509
_reflns_threshold_expression 'I > 2\s(I)'
_cod_data_source_file d0dt02130j2.cif
_cod_data_source_block 11
_cod_depositor_comments 'Adding full bibliography for 7705091--7705102.cif.'
_cod_original_sg_symbol_H-M 'P 21/c'
_cod_original_formula_sum 'C99.25 H124.50 Cl14.50 I4 N2 O10 Ti4'
_cod_database_code 7705099
_shelx_shelxl_version_number 2018/3
_shelx_space_group_comment
; 
The symmetry employed for this shelxl refinement is uniquely defined 
by the following loop, which should always be used as a source of 
symmetry information in preference to the above space-group names. 
They are only intended as comments. 
;
_shelx_estimated_absorpt_t_min 0.209
_shelx_estimated_absorpt_t_max 0.659

loop_
_space_group_symop_operation_xyz
'x, y, z'
'-x, y+1/2, -z+1/2'
'-x, -y, -z'
'x, -y-1/2, z-1/2'

loop_
_atom_site_label
_atom_site_type_symbol
_atom_site_fract_x
_atom_site_fract_y
_atom_site_fract_z
_atom_site_U_iso_or_equiv
_atom_site_adp_type
_atom_site_occupancy
_atom_site_site_symmetry_order
_atom_site_calc_flag
_atom_site_refinement_flags_posn
_atom_site_refinement_flags_adp
_atom_site_refinement_flags_occupancy
_atom_site_disorder_assembly
_atom_site_disorder_group
Ti1 Ti 0.74277(6) 0.6011(2) 0.52536(4) 0.0400(4) Uani 1 1 d . . . . .
Ti2 Ti 0.69168(5) 0.47318(18) 0.57726(4) 0.0354(4) Uani 1 1 d . . . . .
Ti3 Ti 0.79545(5) 0.4885(2) 0.60574(4) 0.0397(4) Uani 1 1 d . . . . .
Ti4 Ti 0.74096(6) 0.5701(2) 0.65967(4) 0.0453(4) Uani 1 1 d . . . . .
I1 I 0.74809(2) 0.86520(8) 0.54679(2) 0.04945(19) Uani 1 1 d . . . . .
I2 I 0.67660(2) 0.20612(7) 0.56871(2) 0.05041(19) Uani 1 1 d . . . . .
I3 I 0.81900(3) 0.22589(9) 0.61096(2) 0.0615(2) Uani 1 1 d . . . . .
I4 I 0.72497(2) 0.83995(8) 0.64258(2) 0.0551(2) Uani 1 1 d . . . . .
O1 O 0.7981(2) 0.6064(8) 0.51432(15) 0.0481(17) Uani 1 1 d . . . . .
O2 O 0.7053(2) 0.6257(7) 0.48625(15) 0.0437(15) Uani 1 1 d . . . . .
O3 O 0.6754(2) 0.5650(7) 0.53661(14) 0.0394(14) Uani 1 1 d . . . . .
O4 O 0.6414(2) 0.5277(6) 0.58954(14) 0.0354(13) Uani 1 1 d . . . . .
O5 O 0.6856(2) 0.5472(9) 0.67033(15) 0.0521(18) Uani 1 1 d . . . . .
O6 O 0.7770(2) 0.5873(8) 0.69887(14) 0.0483(17) Uani 1 1 d . . . . .
O7 O 0.8093(2) 0.5643(8) 0.64819(14) 0.0436(16) Uani 1 1 d . . . . .
O8 O 0.8441(2) 0.5697(7) 0.59462(15) 0.0430(15) Uani 1 1 d . . . . .
O9 O 0.7538(2) 0.5083(7) 0.56641(15) 0.0428(15) Uani 1 1 d . . . . .
O10 O 0.7339(2) 0.4916(8) 0.61699(15) 0.0451(16) Uani 1 1 d . . . . .
C1 C 0.8274(3) 0.5790(13) 0.4948(2) 0.049(2) Uani 1 1 d . . . . .
C2 C 0.8720(4) 0.5221(13) 0.5089(2) 0.053(3) Uani 1 1 d . . . . .
C3 C 0.9012(4) 0.4889(14) 0.4890(3) 0.059(3) Uani 1 1 d . . . . .
H3 H 0.931235 0.450493 0.497927 0.070 Uiso 1 1 calc R U . . .
C4 C 0.8893(4) 0.5084(16) 0.4571(3) 0.065(3) Uani 1 1 d . . . . .
C5 C 0.8449(4) 0.5696(16) 0.4443(3) 0.064(3) Uani 1 1 d . . . . .
H5 H 0.836025 0.586474 0.422304 0.077 Uiso 1 1 calc R U . . .
C6 C 0.8140(4) 0.6056(13) 0.4628(2) 0.051(3) Uani 1 1 d . . . . .
C7 C 0.9197(9) 0.437(3) 0.4361(6) 0.100(7) Uani 0.554(19) 1 d D U P A 1
C8 C 0.9685(10) 0.498(5) 0.4477(9) 0.110(9) Uani 0.554(19) 1 d D U P A 1
H8A H 0.980129 0.475620 0.469938 0.165 Uiso 0.554(19) 1 calc R U P A 1
H8B H 0.989683 0.458439 0.435493 0.165 Uiso 0.554(19) 1 calc R U P A 1
H8C H 0.967247 0.600650 0.445001 0.165 Uiso 0.554(19) 1 calc R U P A 1
C9 C 0.9042(12) 0.475(4) 0.4024(6) 0.105(8) Uani 0.554(19) 1 d D U P A 1
H9A H 0.872660 0.437723 0.393949 0.157 Uiso 0.554(19) 1 calc R U P A 1
H9B H 0.903583 0.577799 0.400196 0.157 Uiso 0.554(19) 1 calc R U P A 1
H9C H 0.926018 0.435587 0.390687 0.157 Uiso 0.554(19) 1 calc R U P A 1
C10 C 0.9183(14) 0.277(4) 0.4370(8) 0.131(10) Uani 0.554(19) 1 d D U P A 1
H10A H 0.928219 0.244336 0.458784 0.196 Uiso 0.554(19) 1 calc R U P A 1
H10B H 0.886258 0.244136 0.428105 0.196 Uiso 0.554(19) 1 calc R U P A 1
H10C H 0.939495 0.238366 0.424641 0.196 Uiso 0.554(19) 1 calc R U P A 1
C7X C 0.9240(10) 0.503(3) 0.4353(6) 0.090(7) Uani 0.446(19) 1 d D U P A 2
C8X C 0.9680(12) 0.424(5) 0.4516(9) 0.101(9) Uani 0.446(19) 1 d D U P A 2
H8D H 0.984686 0.479325 0.469676 0.151 Uiso 0.446(19) 1 calc R U P A 2
H8E H 0.959255 0.332962 0.458844 0.151 Uiso 0.446(19) 1 calc R U P A 2
H8F H 0.988337 0.410617 0.436892 0.151 Uiso 0.446(19) 1 calc R U P A 2
C9X C 0.9009(16) 0.413(5) 0.4084(9) 0.108(10) Uani 0.446(19) 1 d D U P A 2
H9D H 0.872113 0.459344 0.396942 0.161 Uiso 0.446(19) 1 calc R U P A 2
H9E H 0.922159 0.399659 0.394245 0.161 Uiso 0.446(19) 1 calc R U P A 2
H9F H 0.893076 0.322004 0.416196 0.161 Uiso 0.446(19) 1 calc R U P A 2
C10X C 0.9327(13) 0.645(4) 0.4213(9) 0.113(9) Uani 0.446(19) 1 d D U P A 2
H10D H 0.948010 0.708221 0.438235 0.170 Uiso 0.446(19) 1 calc R U P A 2
H10E H 0.952873 0.632239 0.406461 0.170 Uiso 0.446(19) 1 calc R U P A 2
H10F H 0.902654 0.685529 0.410366 0.170 Uiso 0.446(19) 1 calc R U P A 2
C11 C 0.7675(4) 0.6773(14) 0.4471(3) 0.058(3) Uani 1 1 d . . . . .
H11A H 0.759688 0.748204 0.461670 0.070 Uiso 1 1 calc R U . . .
H11B H 0.771478 0.726947 0.427967 0.070 Uiso 1 1 calc R U . . .
C12 C 0.6975(3) 0.5543(12) 0.4588(2) 0.044(2) Uani 1 1 d . . . . .
C13 C 0.7272(4) 0.5750(13) 0.4382(2) 0.049(2) Uani 1 1 d . . . . .
C14 C 0.7190(4) 0.4968(14) 0.4109(2) 0.056(3) Uani 1 1 d . . . . .
H14 H 0.739071 0.509809 0.396840 0.067 Uiso 1 1 calc R U . . .
C15 C 0.6830(4) 0.4002(15) 0.4033(2) 0.060(3) Uani 1 1 d . . . . .
C16 C 0.6544(4) 0.3770(13) 0.4247(2) 0.052(3) Uani 1 1 d . . . . .
H16 H 0.630234 0.308327 0.420200 0.062 Uiso 1 1 calc R U . . .
C17 C 0.6611(3) 0.4536(12) 0.4526(2) 0.044(2) Uani 1 1 d . . . . .
C18 C 0.6779(5) 0.3129(15) 0.3730(3) 0.065(3) Uani 1 1 d . . . . .
C19 C 0.6744(7) 0.4130(19) 0.3448(3) 0.097(6) Uani 1 1 d . . . . .
H19A H 0.703594 0.466910 0.347435 0.145 Uiso 1 1 calc R U . . .
H19B H 0.648065 0.477583 0.343813 0.145 Uiso 1 1 calc R U . . .
H19C H 0.669476 0.358301 0.325368 0.145 Uiso 1 1 calc R U . . .
C20 C 0.6345(6) 0.2196(17) 0.3673(3) 0.084(5) Uani 1 1 d . . . . .
H20A H 0.626107 0.191483 0.345174 0.126 Uiso 1 1 calc R U . . .
H20B H 0.608407 0.271577 0.372546 0.126 Uiso 1 1 calc R U . . .
H20C H 0.641132 0.135766 0.380582 0.126 Uiso 1 1 calc R U . . .
C21 C 0.7198(5) 0.2173(17) 0.3758(4) 0.085(4) Uani 1 1 d . . . . .
H21A H 0.727183 0.174351 0.396756 0.128 Uiso 1 1 calc R U . . .
H21B H 0.746784 0.271995 0.372802 0.128 Uiso 1 1 calc R U . . .
H21C H 0.712606 0.143577 0.359823 0.128 Uiso 1 1 calc R U . . .
C22 C 0.6347(3) 0.4182(11) 0.4774(2) 0.044(2) Uani 1 1 d . . . . .
H22A H 0.656724 0.372435 0.495116 0.053 Uiso 1 1 calc R U . . .
H22B H 0.610204 0.348407 0.468496 0.053 Uiso 1 1 calc R U . . .
C23 C 0.6310(3) 0.6060(11) 0.5193(2) 0.041(2) Uani 1 1 d . . . . .
C24 C 0.6111(3) 0.5403(11) 0.4906(2) 0.040(2) Uani 1 1 d . . . . .
C25 C 0.5667(3) 0.5840(11) 0.4744(2) 0.045(2) Uani 1 1 d . . . . .
H25 H 0.553234 0.540546 0.454838 0.054 Uiso 1 1 calc R U . . .
C26 C 0.5412(3) 0.6883(10) 0.4854(2) 0.040(2) Uani 1 1 d . . . . .
C27 C 0.5626(3) 0.7532(11) 0.5138(2) 0.043(2) Uani 1 1 d . . . . .
H27 H 0.546460 0.826820 0.521613 0.051 Uiso 1 1 calc R U . . .
C28 C 0.6066(3) 0.7133(10) 0.5310(2) 0.038(2) Uani 1 1 d . . . . .
C29 C 0.4909(4) 0.7263(13) 0.4683(2) 0.053(3) Uani 1 1 d . . . . .
C30 C 0.4951(6) 0.841(2) 0.4455(4) 0.111(7) Uani 1 1 d . . . . .
H30A H 0.520088 0.905524 0.455320 0.167 Uiso 1 1 calc R U . . .
H30B H 0.465299 0.891666 0.439669 0.167 Uiso 1 1 calc R U . . .
H30C H 0.502513 0.799196 0.426718 0.167 Uiso 1 1 calc R U . . .
C31 C 0.4613(5) 0.7755(19) 0.4907(3) 0.084(5) Uani 1 1 d . . . . .
H31A H 0.456396 0.697182 0.504121 0.127 Uiso 1 1 calc R U . . .
H31B H 0.430894 0.808903 0.478539 0.127 Uiso 1 1 calc R U . . .
H31C H 0.477468 0.852087 0.503737 0.127 Uiso 1 1 calc R U . . .
C32 C 0.4651(4) 0.5984(16) 0.4510(3) 0.076(4) Uani 1 1 d . . . . .
H32A H 0.479025 0.573673 0.433308 0.114 Uiso 1 1 calc R U . . .
H32B H 0.431893 0.621284 0.443130 0.114 Uiso 1 1 calc R U . . .
H32C H 0.468025 0.518649 0.465493 0.114 Uiso 1 1 calc R U . . .
C33 C 0.6250(3) 0.7900(11) 0.5619(2) 0.043(2) Uani 1 1 d . . . . .
H33A H 0.659021 0.771863 0.569025 0.052 Uiso 1 1 calc R U . . .
H33B H 0.620628 0.892234 0.558305 0.052 Uiso 1 1 calc R U . . .
C34 C 0.6108(3) 0.6112(11) 0.6009(2) 0.039(2) Uani 1 1 d . . . . .
C35 C 0.6011(3) 0.7465(10) 0.5872(2) 0.0359(19) Uani 1 1 d . . . . .
C36 C 0.5714(4) 0.8308(13) 0.5990(2) 0.049(3) Uani 1 1 d . . . . .
H36 H 0.565439 0.922796 0.590679 0.059 Uiso 1 1 calc R U . . .
C37 C 0.5491(4) 0.7882(12) 0.6231(2) 0.047(2) Uani 1 1 d . . . . .
C38 C 0.5608(4) 0.6535(12) 0.6358(2) 0.048(2) Uani 1 1 d . . . . .
H38 H 0.547531 0.622140 0.652511 0.057 Uiso 1 1 calc R U . . .
C39 C 0.5908(3) 0.5659(10) 0.6247(2) 0.039(2) Uani 1 1 d . . . . .
C40 C 0.5148(4) 0.8863(13) 0.6341(3) 0.057(3) Uani 1 1 d . . . . .
C41 C 0.5368(5) 1.0348(15) 0.6417(3) 0.072(4) Uani 1 1 d . . . . .
H41A H 0.565816 1.026886 0.658036 0.109 Uiso 1 1 calc R U . . .
H41B H 0.514590 1.095407 0.649277 0.109 Uiso 1 1 calc R U . . .
H41C H 0.543805 1.075645 0.622732 0.109 Uiso 1 1 calc R U . . .
C42 C 0.5002(5) 0.8287(16) 0.6630(3) 0.075(4) Uani 1 1 d . . . . .
H42A H 0.486046 0.735694 0.658229 0.112 Uiso 1 1 calc R U . . .
H42B H 0.477291 0.892317 0.668895 0.112 Uiso 1 1 calc R U . . .
H42C H 0.527795 0.821195 0.680428 0.112 Uiso 1 1 calc R U . . .
C43 C 0.4709(4) 0.8972(16) 0.6069(3) 0.068(3) Uani 1 1 d . . . . .
H43A H 0.479636 0.937966 0.588442 0.101 Uiso 1 1 calc R U . . .
H43B H 0.447517 0.957196 0.613314 0.101 Uiso 1 1 calc R U . . .
H43C H 0.457685 0.803318 0.601705 0.101 Uiso 1 1 calc R U . . .
C44 C 0.6027(3) 0.4206(11) 0.6392(2) 0.043(2) Uani 1 1 d . . . . .
H44A H 0.575033 0.358471 0.632736 0.051 Uiso 1 1 calc R U . . .
H44B H 0.628646 0.379565 0.631007 0.051 Uiso 1 1 calc R U . . .
C45 C 0.6581(4) 0.4956(14) 0.6892(2) 0.053(3) Uani 1 1 d . . . . .
C46 C 0.6167(3) 0.4263(12) 0.6744(2) 0.044(2) Uani 1 1 d . . . . .
C47 C 0.5893(4) 0.3718(13) 0.6934(3) 0.053(3) Uani 1 1 d . . . . .
H47 H 0.561221 0.324414 0.683720 0.064 Uiso 1 1 calc R U . . .
C48 C 0.6005(4) 0.3823(15) 0.7255(3) 0.060(3) Uani 1 1 d . . . . .
C49 C 0.6415(4) 0.4550(15) 0.7392(2) 0.062(3) Uani 1 1 d . . . . .
H49 H 0.649301 0.465929 0.761388 0.075 Uiso 1 1 calc R U . . .
C50 C 0.6716(4) 0.5125(14) 0.7218(2) 0.054(3) Uani 1 1 d . . . . .
C51 C 0.5683(5) 0.3268(19) 0.7458(3) 0.095(4) Uani 1 1 d D U . . .
C52 C 0.5500(14) 0.454(3) 0.7617(8) 0.121(8) Uani 0.511(18) 1 d D U P B 1
H52A H 0.533047 0.518153 0.745456 0.181 Uiso 0.511(18) 1 calc R U P B 1
H52B H 0.528825 0.421038 0.774578 0.181 Uiso 0.511(18) 1 calc R U P B 1
H52C H 0.576555 0.503696 0.774968 0.181 Uiso 0.511(18) 1 calc R U P B 1
C53 C 0.5934(12) 0.235(4) 0.7711(7) 0.119(9) Uani 0.511(18) 1 d D U P B 1
H53A H 0.571544 0.201347 0.783553 0.178 Uiso 0.511(18) 1 calc R U P B 1
H53B H 0.606320 0.154074 0.761986 0.178 Uiso 0.511(18) 1 calc R U P B 1
H53C H 0.618914 0.287138 0.784702 0.178 Uiso 0.511(18) 1 calc R U P B 1
C54 C 0.5226(10) 0.259(5) 0.7272(7) 0.121(9) Uani 0.511(18) 1 d D U P B 1
H54A H 0.507037 0.323790 0.710568 0.182 Uiso 0.511(18) 1 calc R U P B 1
H54B H 0.529935 0.171259 0.717684 0.182 Uiso 0.511(18) 1 calc R U P B 1
H54C H 0.501791 0.240023 0.741337 0.182 Uiso 0.511(18) 1 calc R U P B 1
C52X C 0.5650(16) 0.166(3) 0.7393(9) 0.121(8) Uani 0.489(18) 1 d D U P B 2
H52D H 0.555316 0.149783 0.716662 0.181 Uiso 0.489(18) 1 calc R U P B 2
H52E H 0.595694 0.122903 0.747534 0.181 Uiso 0.489(18) 1 calc R U P B 2
H52F H 0.541875 0.124799 0.749763 0.181 Uiso 0.489(18) 1 calc R U P B 2
C53X C 0.5828(13) 0.351(4) 0.7798(5) 0.114(9) Uani 0.489(18) 1 d D U P B 2
H53D H 0.559439 0.310900 0.790123 0.171 Uiso 0.489(18) 1 calc R U P B 2
H53E H 0.613281 0.306502 0.787984 0.171 Uiso 0.489(18) 1 calc R U P B 2
H53F H 0.585399 0.452365 0.783855 0.171 Uiso 0.489(18) 1 calc R U P B 2
C54X C 0.5173(8) 0.375(5) 0.7330(7) 0.110(8) Uani 0.489(18) 1 d D U P B 2
H54D H 0.508310 0.358289 0.710321 0.165 Uiso 0.489(18) 1 calc R U P B 2
H54E H 0.496380 0.322961 0.743461 0.165 Uiso 0.489(18) 1 calc R U P B 2
H54F H 0.514811 0.476039 0.737091 0.165 Uiso 0.489(18) 1 calc R U P B 2
C55 C 0.7140(4) 0.6028(16) 0.7386(3) 0.066(4) Uani 1 1 d . . . . .
H55A H 0.718865 0.681206 0.724846 0.079 Uiso 1 1 calc R U . . .
H55B H 0.707704 0.642947 0.758164 0.079 Uiso 1 1 calc R U . . .
C56 C 0.7885(3) 0.5140(12) 0.7260(2) 0.046(2) Uani 1 1 d . . . . .
C57 C 0.7584(4) 0.5096(13) 0.7466(2) 0.053(3) Uani 1 1 d . . . . .
C58 C 0.7708(4) 0.4331(15) 0.7738(3) 0.061(3) Uani 1 1 d . . . . .
H58 H 0.751265 0.436706 0.788375 0.073 Uiso 1 1 calc R U . . .
C59 C 0.8112(5) 0.3502(15) 0.7808(3) 0.067(3) Uani 1 1 d . . . . .
C60 C 0.8390(4) 0.3473(14) 0.7582(3) 0.060(3) Uani 1 1 d . . . . .
H60 H 0.865995 0.288708 0.761879 0.072 Uiso 1 1 calc R U . . .
C61 C 0.8286(4) 0.4265(13) 0.7309(2) 0.054(3) Uani 1 1 d . . . . .
C62 C 0.8239(6) 0.2691(19) 0.8112(3) 0.083(5) Uani 1 1 d . . . . .
C63 C 0.8247(6) 0.3656(19) 0.8389(3) 0.090(5) Uani 1 1 d . . . . .
H63A H 0.832282 0.311103 0.858405 0.135 Uiso 1 1 calc R U . . .
H63B H 0.793904 0.409690 0.836696 0.135 Uiso 1 1 calc R U . . .
H63C H 0.848552 0.438509 0.839476 0.135 Uiso 1 1 calc R U . . .
C64 C 0.8685(7) 0.183(2) 0.8146(4) 0.111(7) Uani 1 1 d . . . . .
H64A H 0.895178 0.246763 0.815633 0.167 Uiso 1 1 calc R U . . .
H64B H 0.865602 0.120811 0.796471 0.167 Uiso 1 1 calc R U . . .
H64C H 0.873438 0.127494 0.833892 0.167 Uiso 1 1 calc R U . . .
C65 C 0.7835(7) 0.156(2) 0.8108(4) 0.108(6) Uani 1 1 d . . . . .
H65A H 0.780878 0.094831 0.792477 0.162 Uiso 1 1 calc R U . . .
H65B H 0.753622 0.204932 0.809545 0.162 Uiso 1 1 calc R U . . .
H65C H 0.791164 0.100031 0.830019 0.162 Uiso 1 1 calc R U . . .
C66 C 0.8552(4) 0.4126(13) 0.7050(2) 0.053(3) Uani 1 1 d . . . . .
H66A H 0.881914 0.348381 0.712599 0.063 Uiso 1 1 calc R U . . .
H66B H 0.834107 0.366146 0.686911 0.063 Uiso 1 1 calc R U . . .
C67 C 0.8514(3) 0.6181(14) 0.6659(2) 0.054(3) Uani 1 1 d . . . . .
C68 C 0.8739(3) 0.5427(13) 0.6932(2) 0.050(3) Uani 1 1 d . . . . .
C69 C 0.9172(4) 0.5932(13) 0.7097(3) 0.054(3) Uani 1 1 d . . . . .
H69 H 0.932531 0.545779 0.728288 0.065 Uiso 1 1 calc R U . . .
C70 C 0.9390(4) 0.7093(16) 0.7001(3) 0.068(3) Uani 1 1 d . . . . .
C71 C 0.9141(4) 0.7796(14) 0.6734(3) 0.059(3) Uani 1 1 d . . . . .
H71 H 0.927503 0.861809 0.666855 0.071 Uiso 1 1 calc R U . . .
C72 C 0.8710(4) 0.7358(12) 0.6562(2) 0.048(2) Uani 1 1 d . . . . .
C73 C 0.9872(6) 0.755(2) 0.7181(4) 0.097(6) Uani 1 1 d . . . . .
C74 C 1.0031(6) 0.893(2) 0.7058(4) 0.121(8) Uani 1 1 d . . . . .
H74A H 1.007988 0.877946 0.684542 0.182 Uiso 1 1 calc R U . . .
H74B H 1.032591 0.923241 0.719671 0.182 Uiso 1 1 calc R U . . .
H74C H 0.979061 0.964581 0.705230 0.182 Uiso 1 1 calc R U . . .
C75 C 1.0206(6) 0.641(3) 0.7168(6) 0.143(10) Uani 1 1 d . . . . .
H75A H 1.010202 0.555166 0.725670 0.214 Uiso 1 1 calc R U . . .
H75B H 1.051717 0.667467 0.729031 0.214 Uiso 1 1 calc R U . . .
H75C H 1.021975 0.624041 0.694944 0.214 Uiso 1 1 calc R U . . .
C76 C 0.9863(7) 0.776(2) 0.7531(4) 0.122(8) Uani 1 1 d . . . . .
H76A H 0.962746 0.846589 0.754782 0.183 Uiso 1 1 calc R U . . .
H76B H 1.017265 0.807411 0.764713 0.183 Uiso 1 1 calc R U . . .
H76C H 0.978485 0.686700 0.761846 0.183 Uiso 1 1 calc R U . . .
C77 C 0.8472(4) 0.8210(13) 0.6270(2) 0.051(3) Uani 1 1 d . . . . .
H77A H 0.814351 0.789446 0.619701 0.061 Uiso 1 1 calc R U . . .
H77B H 0.846864 0.921597 0.632659 0.061 Uiso 1 1 calc R U . . .
C78 C 0.8699(3) 0.6742(10) 0.5849(2) 0.041(2) Uani 1 1 d . . . . .
C79 C 0.8726(4) 0.8034(13) 0.6009(2) 0.050(3) Uani 1 1 d . . . . .
C80 C 0.8982(4) 0.9083(14) 0.5907(3) 0.064(3) Uani 1 1 d . . . . .
H80 H 0.900784 0.996065 0.601335 0.077 Uiso 1 1 calc R U . . .
C81 C 0.9201(6) 0.8933(15) 0.5662(4) 0.084(5) Uani 1 1 d . . . . .
C82 C 0.9164(4) 0.7581(15) 0.5517(3) 0.065(3) Uani 1 1 d . . . . .
H82 H 0.931925 0.742315 0.535162 0.079 Uiso 1 1 calc R U . . .
C83 C 0.8912(3) 0.6494(11) 0.5607(2) 0.046(2) Uani 1 1 d . . . . .
C84 C 0.9310(10) 1.020(3) 0.5463(6) 0.091(6) Uani 0.505(17) 1 d D U P C 1
C85 C 0.9526(16) 1.123(4) 0.5728(8) 0.102(8) Uani 0.505(17) 1 d D U P C 1
H85A H 0.930253 1.141010 0.585938 0.153 Uiso 0.505(17) 1 calc R U P C 1
H85B H 0.981409 1.082644 0.585611 0.153 Uiso 0.505(17) 1 calc R U P C 1
H85C H 0.960093 1.211934 0.563566 0.153 Uiso 0.505(17) 1 calc R U P C 1
C86 C 0.9620(13) 0.989(4) 0.5257(8) 0.105(8) Uani 0.505(17) 1 d D U P C 1
H86A H 0.946462 0.922768 0.509374 0.157 Uiso 0.505(17) 1 calc R U P C 1
H86B H 0.969579 1.075308 0.515853 0.157 Uiso 0.505(17) 1 calc R U P C 1
H86C H 0.990896 0.946018 0.537899 0.157 Uiso 0.505(17) 1 calc R U P C 1
C87 C 0.8888(12) 1.107(4) 0.5281(9) 0.116(9) Uani 0.505(17) 1 d D U P C 1
H87A H 0.867788 1.128594 0.542061 0.174 Uiso 0.505(17) 1 calc R U P C 1
H87B H 0.900188 1.194683 0.520762 0.174 Uiso 0.505(17) 1 calc R U P C 1
H87C H 0.871781 1.052702 0.510094 0.174 Uiso 0.505(17) 1 calc R U P C 1
C84X C 0.9628(10) 1.000(3) 0.5646(7) 0.093(6) Uani 0.495(17) 1 d D U P C 2
C85X C 0.9384(16) 1.144(3) 0.5601(9) 0.098(8) Uani 0.495(17) 1 d D U P C 2
H85D H 0.923996 1.163319 0.577861 0.147 Uiso 0.495(17) 1 calc R U P C 2
H85E H 0.961612 1.217428 0.559071 0.147 Uiso 0.495(17) 1 calc R U P C 2
H85F H 0.914159 1.144259 0.540555 0.147 Uiso 0.495(17) 1 calc R U P C 2
C86X C 0.9850(13) 0.964(4) 0.5395(8) 0.100(8) Uani 0.495(17) 1 d D U P C 2
H86D H 0.999838 0.871255 0.543648 0.151 Uiso 0.495(17) 1 calc R U P C 2
H86E H 0.961454 0.960890 0.519600 0.151 Uiso 0.495(17) 1 calc R U P C 2
H86F H 1.008907 1.034060 0.538115 0.151 Uiso 0.495(17) 1 calc R U P C 2
C87X C 0.9996(13) 1.024(4) 0.5954(7) 0.113(9) Uani 0.495(17) 1 d D U P C 2
H87D H 0.983790 1.048836 0.612147 0.170 Uiso 0.495(17) 1 calc R U P C 2
H87E H 1.017863 0.937977 0.601081 0.170 Uiso 0.495(17) 1 calc R U P C 2
H87F H 1.020592 1.100676 0.592486 0.170 Uiso 0.495(17) 1 calc R U P C 2
C88 C 0.8870(3) 0.5087(12) 0.5436(2) 0.049(2) Uani 1 1 d . . . . .
H88A H 0.917655 0.460192 0.548996 0.059 Uiso 1 1 calc R U . . .
H88B H 0.863961 0.449506 0.551169 0.059 Uiso 1 1 calc R U . . .
N1 N 0.7465(3) 0.3737(11) 0.5103(2) 0.052(2) Uani 1 1 d . . . . .
C89 C 0.7530(5) 0.2748(12) 0.4974(3) 0.057(3) Uani 1 1 d . . . . .
C90 C 0.7588(8) 0.1460(18) 0.4804(4) 0.116(7) Uani 1 1 d . . . . .
H90A H 0.748808 0.065103 0.491128 0.174 Uiso 1 1 calc R U . . .
H90B H 0.791856 0.135001 0.479757 0.174 Uiso 1 1 calc R U . . .
H90C H 0.739635 0.151679 0.458925 0.174 Uiso 1 1 calc R U . . .
N2 N 0.7447(3) 0.3373(11) 0.6712(2) 0.053(2) Uani 1 1 d . . . . .
C91 C 0.7322(5) 0.2529(15) 0.6858(3) 0.071(4) Uani 1 1 d . . . . .
C92 C 0.7201(7) 0.1449(18) 0.7066(4) 0.106(6) Uani 1 1 d . . . . .
H92A H 0.733078 0.054315 0.702011 0.158 Uiso 1 1 calc R U . . .
H92B H 0.685961 0.137512 0.703078 0.158 Uiso 1 1 calc R U . . .
H92C H 0.733354 0.170513 0.728511 0.158 Uiso 1 1 calc R U . . .
C93 C 0.5854(5) 0.6798(16) 0.3852(3) 0.092(4) Uani 1 1 d D U . . .
H93A H 0.579805 0.748860 0.400914 0.111 Uiso 1 1 calc R U . . .
H93B H 0.615132 0.630343 0.394311 0.111 Uiso 1 1 calc R U . . .
Cl1 Cl 0.53883(15) 0.5561(5) 0.37778(11) 0.1045(13) Uani 1 1 d D U . . .
Cl2 Cl 0.5911(2) 0.7694(6) 0.35102(12) 0.1190(15) Uani 1 1 d D U . . .
C94 C 0.6430(5) 0.8917(13) 0.4674(3) 0.075(3) Uani 1 1 d D U . . .
H94A H 0.617561 0.820996 0.464218 0.090 Uiso 1 1 calc R U . . .
H94B H 0.669235 0.856865 0.484085 0.090 Uiso 1 1 calc R U . . .
Cl3 Cl 0.62246(17) 1.0503(4) 0.47935(10) 0.0950(11) Uani 1 1 d D U . . .
Cl4 Cl 0.66229(15) 0.9114(4) 0.43224(8) 0.0853(10) Uani 1 1 d D U . . .
C95 C 0.9414(5) 0.415(2) 0.6399(4) 0.130(6) Uani 1 1 d D U . . .
H95A H 0.915324 0.395400 0.621576 0.156 Uiso 1 1 calc R U . . .
H95B H 0.930818 0.489302 0.652469 0.156 Uiso 1 1 calc R U . . .
Cl5 Cl 0.9528(2) 0.2618(7) 0.66286(11) 0.1354(19) Uani 1 1 d D U . . .
Cl6 Cl 0.9884(2) 0.4777(12) 0.62631(15) 0.200(4) Uani 1 1 d D U . . .
C96 C 0.8329(6) 0.8765(14) 0.7193(3) 0.088(4) Uani 1 1 d D U . . .
H96A H 0.811856 0.834849 0.700588 0.106 Uiso 1 1 calc R U . . .
H96B H 0.860491 0.814080 0.725601 0.106 Uiso 1 1 calc R U . . .
Cl7 Cl 0.8518(2) 1.0408(5) 0.70926(14) 0.1263(17) Uani 1 1 d D U . . .
Cl8 Cl 0.8035(3) 0.8832(6) 0.74976(13) 0.132(2) Uani 1 1 d D U . . .
C97 C 0.7615(8) 0.739(4) 0.8220(5) 0.213(9) Uani 1 1 d D U . . .
H97A H 0.775927 0.672891 0.809560 0.256 Uiso 1 1 calc R U . . .
H97B H 0.750159 0.821411 0.808528 0.256 Uiso 1 1 calc R U . . .
Cl9 Cl 0.8048(5) 0.7961(11) 0.8546(2) 0.273(5) Uani 1 1 d D U . . .
Cl10 Cl 0.7128(4) 0.6564(11) 0.8324(2) 0.230(4) Uani 1 1 d D U . . .
C98 C 0.9109(17) 0.753(3) 0.8281(6) 0.315(13) Uani 1 1 d D U . . .
H98A H 0.886170 0.814042 0.833005 0.378 Uiso 1 1 calc R U . . .
H98B H 0.936570 0.812788 0.824205 0.378 Uiso 1 1 calc R U . . .
Cl11 Cl 0.8877(4) 0.6498(13) 0.7947(2) 0.232(4) Uani 1 1 d D U . . .
Cl12 Cl 0.9323(6) 0.637(2) 0.8598(3) 0.367(10) Uani 1 1 d D U . . .

loop_
_atom_site_aniso_label
_atom_site_aniso_U_11
_atom_site_aniso_U_22
_atom_site_aniso_U_33
_atom_site_aniso_U_23
_atom_site_aniso_U_13
_atom_site_aniso_U_12
Ti1 0.0332(8) 0.0469(10) 0.0384(8) 0.0036(7) 0.0050(6) 0.0036(7)
Ti2 0.0287(7) 0.0377(9) 0.0373(8) 0.0009(7) 0.0024(6) 0.0042(6)
Ti3 0.0307(8) 0.0478(10) 0.0380(8) 0.0009(7) 0.0022(6) 0.0013(7)
Ti4 0.0342(8) 0.0625(12) 0.0369(8) -0.0006(8) 0.0028(7) -0.0011(8)
I1 0.0420(3) 0.0490(4) 0.0551(4) -0.0031(3) 0.0062(3) 0.0023(3)
I2 0.0418(3) 0.0428(4) 0.0629(4) -0.0056(3) 0.0043(3) 0.0013(3)
I3 0.0525(4) 0.0554(5) 0.0745(5) 0.0114(4) 0.0102(3) 0.0155(3)
I4 0.0475(4) 0.0604(5) 0.0536(4) 0.0005(3) 0.0037(3) 0.0050(3)
O1 0.037(3) 0.065(5) 0.042(3) -0.001(3) 0.008(3) 0.008(3)
O2 0.041(3) 0.049(4) 0.040(3) 0.003(3) 0.006(3) 0.005(3)
O3 0.026(3) 0.051(4) 0.038(3) 0.005(3) 0.001(2) 0.006(3)
O4 0.034(3) 0.031(3) 0.040(3) -0.002(3) 0.005(2) 0.004(3)
O5 0.036(3) 0.080(6) 0.039(3) 0.002(3) 0.005(3) 0.001(3)
O6 0.042(4) 0.064(5) 0.036(3) -0.004(3) 0.003(3) -0.001(3)
O7 0.030(3) 0.058(4) 0.039(3) -0.002(3) 0.001(3) -0.004(3)
O8 0.047(4) 0.036(4) 0.043(3) 0.003(3) 0.004(3) -0.006(3)
O9 0.037(3) 0.046(4) 0.044(3) 0.005(3) 0.006(3) 0.010(3)
O10 0.035(3) 0.058(5) 0.041(3) 0.001(3) 0.005(3) 0.003(3)
C1 0.040(5) 0.062(7) 0.047(5) -0.010(5) 0.015(4) -0.012(5)
C2 0.041(5) 0.068(8) 0.051(6) -0.006(5) 0.016(4) 0.005(5)
C3 0.032(5) 0.084(9) 0.062(7) -0.016(6) 0.014(5) 0.003(5)
C4 0.039(6) 0.101(11) 0.055(6) -0.016(7) 0.013(5) -0.010(6)
C5 0.043(6) 0.102(11) 0.047(6) -0.007(6) 0.007(5) 0.005(6)
C6 0.041(5) 0.062(7) 0.051(6) -0.006(5) 0.008(4) -0.009(5)
C7 0.065(9) 0.166(18) 0.072(9) -0.028(12) 0.024(9) -0.005(12)
C8 0.061(10) 0.19(2) 0.077(13) -0.027(18) 0.019(9) -0.005(14)
C9 0.057(11) 0.19(2) 0.071(9) -0.028(13) 0.026(8) -0.011(16)
C10 0.12(2) 0.167(19) 0.113(18) -0.028(15) 0.043(17) -0.006(15)
C7X 0.054(10) 0.161(19) 0.062(10) -0.026(11) 0.030(8) -0.014(11)
C8X 0.063(12) 0.18(2) 0.067(14) -0.035(17) 0.029(9) 0.003(15)
C9X 0.077(15) 0.18(2) 0.070(15) -0.038(15) 0.022(12) -0.010(17)
C10X 0.078(16) 0.17(2) 0.101(18) -0.010(14) 0.047(14) -0.019(14)
C11 0.048(6) 0.076(8) 0.052(6) 0.008(6) 0.013(5) -0.009(6)
C12 0.035(5) 0.060(7) 0.036(5) 0.008(4) 0.008(4) 0.009(4)
C13 0.043(5) 0.066(7) 0.037(5) 0.004(5) 0.010(4) 0.005(5)
C14 0.047(6) 0.075(8) 0.046(6) -0.003(5) 0.009(5) -0.001(6)
C15 0.054(6) 0.087(9) 0.038(5) -0.008(6) 0.008(5) -0.001(6)
C16 0.045(5) 0.065(7) 0.041(5) -0.005(5) 0.001(4) -0.002(5)
C17 0.038(5) 0.054(6) 0.039(5) -0.001(4) 0.008(4) 0.002(4)
C18 0.067(7) 0.084(9) 0.051(6) -0.022(6) 0.027(6) -0.009(7)
C19 0.143(15) 0.107(13) 0.039(6) -0.012(7) 0.017(8) -0.044(11)
C20 0.121(13) 0.078(10) 0.053(7) -0.021(7) 0.018(8) -0.021(9)
C21 0.079(10) 0.084(11) 0.095(10) -0.030(9) 0.025(8) 0.008(8)
C22 0.042(5) 0.043(6) 0.047(5) 0.001(4) 0.009(4) -0.002(4)
C23 0.020(4) 0.056(6) 0.045(5) 0.004(4) 0.002(3) 0.008(4)
C24 0.032(4) 0.047(6) 0.041(5) 0.004(4) 0.008(4) 0.002(4)
C25 0.044(5) 0.048(6) 0.040(5) -0.002(4) 0.006(4) -0.002(5)
C26 0.035(5) 0.038(5) 0.046(5) 0.000(4) 0.005(4) 0.001(4)
C27 0.044(5) 0.042(6) 0.039(5) 0.001(4) 0.004(4) 0.004(4)
C28 0.034(4) 0.042(5) 0.033(4) 0.006(4) -0.003(3) -0.005(4)
C29 0.045(6) 0.060(7) 0.048(6) -0.001(5) -0.005(4) -0.008(5)
C30 0.082(11) 0.123(16) 0.121(14) 0.070(12) 0.007(10) 0.017(11)
C31 0.047(7) 0.119(13) 0.080(9) -0.011(9) -0.001(6) 0.025(8)
C32 0.052(7) 0.085(10) 0.080(9) -0.005(8) -0.008(6) 0.004(7)
C33 0.039(5) 0.046(6) 0.040(5) -0.001(4) -0.001(4) -0.003(4)
C34 0.030(4) 0.048(6) 0.037(4) 0.003(4) 0.003(3) -0.001(4)
C35 0.025(4) 0.040(5) 0.042(5) -0.004(4) 0.006(3) -0.004(4)
C36 0.048(6) 0.062(7) 0.034(5) 0.003(5) 0.004(4) 0.016(5)
C37 0.044(5) 0.052(6) 0.048(5) 0.002(5) 0.015(4) 0.004(5)
C38 0.045(5) 0.060(7) 0.036(5) 0.001(5) 0.007(4) 0.004(5)
C39 0.030(4) 0.041(5) 0.041(5) 0.001(4) 0.003(4) 0.000(4)
C40 0.060(7) 0.055(7) 0.062(7) 0.001(5) 0.026(5) 0.003(5)
C41 0.083(9) 0.072(9) 0.067(8) -0.021(7) 0.026(7) -0.013(7)
C42 0.074(8) 0.094(11) 0.066(7) 0.002(7) 0.036(7) 0.026(8)
C43 0.052(6) 0.079(9) 0.076(8) 0.012(7) 0.022(6) 0.016(6)
C44 0.033(4) 0.041(6) 0.055(5) 0.004(4) 0.010(4) 0.001(4)
C45 0.042(5) 0.073(8) 0.043(5) 0.011(5) 0.007(4) 0.008(5)
C46 0.039(5) 0.052(6) 0.040(5) 0.010(4) 0.007(4) 0.005(4)
C47 0.044(5) 0.062(7) 0.055(6) 0.016(5) 0.012(5) 0.003(5)
C48 0.046(6) 0.086(9) 0.048(6) 0.018(6) 0.012(5) 0.004(6)
C49 0.057(7) 0.090(10) 0.037(5) 0.005(6) 0.006(5) 0.004(6)
C50 0.044(5) 0.075(8) 0.041(5) -0.001(5) 0.005(4) 0.013(5)
C51 0.080(7) 0.150(13) 0.065(7) 0.019(8) 0.036(6) -0.023(9)
C52 0.116(18) 0.164(18) 0.102(17) 0.014(12) 0.065(13) -0.011(14)
C53 0.118(16) 0.15(2) 0.092(15) 0.038(14) 0.031(12) -0.029(15)
C54 0.096(14) 0.18(2) 0.097(15) 0.029(15) 0.035(10) -0.054(15)
C52X 0.129(19) 0.150(14) 0.099(16) 0.016(13) 0.059(16) -0.024(14)
C53X 0.115(17) 0.17(2) 0.064(8) 0.021(12) 0.042(10) -0.025(19)
C54X 0.075(10) 0.18(2) 0.090(14) 0.026(18) 0.048(9) -0.019(14)
C55 0.047(6) 0.104(11) 0.040(5) -0.009(6) -0.003(4) 0.021(7)
C56 0.037(5) 0.057(7) 0.039(5) -0.001(4) 0.001(4) 0.007(5)
C57 0.047(6) 0.070(8) 0.041(5) 0.002(5) 0.010(4) 0.001(5)
C58 0.056(6) 0.082(9) 0.045(6) -0.010(6) 0.011(5) 0.002(6)
C59 0.066(8) 0.082(10) 0.053(6) 0.014(6) 0.011(6) 0.009(7)
C60 0.051(6) 0.081(9) 0.046(6) 0.003(6) 0.005(5) 0.008(6)
C61 0.050(6) 0.067(8) 0.042(5) -0.003(5) 0.003(4) 0.003(5)
C62 0.092(10) 0.111(13) 0.047(7) 0.022(7) 0.019(7) 0.032(9)
C63 0.113(13) 0.106(13) 0.048(7) 0.013(7) 0.015(7) 0.009(10)
C64 0.121(14) 0.145(17) 0.078(10) 0.066(11) 0.044(10) 0.076(13)
C65 0.145(17) 0.105(14) 0.084(11) 0.033(10) 0.047(11) 0.036(13)
C66 0.061(6) 0.057(7) 0.036(5) 0.002(5) 0.005(4) 0.012(5)
C67 0.028(4) 0.090(9) 0.038(5) 0.002(5) -0.002(4) 0.003(5)
C68 0.033(5) 0.076(8) 0.038(5) 0.004(5) 0.003(4) 0.003(5)
C69 0.043(5) 0.062(7) 0.050(6) 0.004(5) -0.005(4) -0.003(5)
C70 0.052(7) 0.090(10) 0.058(7) 0.001(7) 0.002(5) -0.008(7)
C71 0.056(7) 0.066(8) 0.049(6) 0.005(5) -0.003(5) -0.011(6)
C72 0.046(6) 0.050(6) 0.043(5) 0.002(5) 0.001(4) -0.006(5)
C73 0.076(10) 0.122(15) 0.077(9) 0.017(10) -0.017(8) -0.031(10)
C74 0.086(11) 0.19(2) 0.075(10) 0.013(11) -0.017(8) -0.078(13)
C75 0.059(10) 0.15(2) 0.19(2) 0.052(18) -0.021(12) -0.035(12)
C76 0.129(17) 0.150(19) 0.067(9) -0.008(10) -0.017(10) -0.060(14)
C77 0.045(5) 0.067(7) 0.042(5) -0.006(5) 0.013(4) 0.000(5)
C78 0.030(4) 0.040(5) 0.052(5) 0.009(4) 0.008(4) 0.001(4)
C79 0.043(5) 0.066(7) 0.043(5) -0.004(5) 0.012(4) 0.001(5)
C80 0.071(8) 0.053(7) 0.078(8) 0.003(6) 0.038(7) 0.000(6)
C81 0.103(11) 0.057(8) 0.113(11) -0.003(8) 0.067(10) -0.014(8)
C82 0.056(7) 0.072(9) 0.076(8) -0.008(7) 0.031(6) -0.009(6)
C83 0.036(5) 0.047(6) 0.053(6) 0.006(5) 0.005(4) 0.003(4)
C84 0.117(15) 0.068(11) 0.104(14) 0.006(10) 0.058(10) -0.020(10)
C85 0.131(19) 0.069(15) 0.120(16) 0.003(12) 0.059(13) -0.043(14)
C86 0.134(19) 0.079(16) 0.126(18) 0.008(14) 0.082(15) -0.040(14)
C87 0.140(18) 0.072(17) 0.14(2) 0.015(15) 0.041(13) -0.012(13)
C84X 0.110(15) 0.073(11) 0.111(14) 0.002(11) 0.059(10) -0.014(11)
C85X 0.129(19) 0.058(12) 0.126(19) -0.003(13) 0.069(15) -0.023(11)
C86X 0.11(2) 0.074(15) 0.137(16) 0.004(16) 0.081(14) -0.022(14)
C87X 0.14(2) 0.068(17) 0.136(15) -0.003(14) 0.037(13) -0.043(14)
C88 0.036(5) 0.055(7) 0.057(6) -0.008(5) 0.012(4) -0.001(5)
N1 0.037(4) 0.072(7) 0.044(5) 0.006(5) 0.001(3) 0.000(4)
C89 0.078(8) 0.032(6) 0.064(7) 0.001(5) 0.021(6) -0.003(5)
C90 0.18(2) 0.074(11) 0.108(13) -0.039(10) 0.066(14) -0.001(12)
N2 0.055(5) 0.063(6) 0.039(4) -0.001(4) 0.004(4) 0.000(5)
C91 0.086(10) 0.058(8) 0.074(8) -0.005(7) 0.027(7) -0.005(7)
C92 0.142(17) 0.080(11) 0.113(13) 0.014(10) 0.065(12) -0.022(11)
C93 0.081(9) 0.091(10) 0.098(8) -0.005(7) 0.006(8) 0.008(6)
Cl1 0.080(2) 0.114(3) 0.112(3) -0.013(3) 0.005(2) -0.002(2)
Cl2 0.119(4) 0.127(4) 0.118(3) 0.010(3) 0.041(3) 0.018(3)
C94 0.077(8) 0.069(7) 0.078(7) -0.004(6) 0.013(6) -0.005(6)
Cl3 0.115(3) 0.065(2) 0.105(3) -0.003(2) 0.024(2) 0.007(2)
Cl4 0.096(3) 0.083(2) 0.074(2) 0.0067(18) 0.0137(17) 0.002(2)
C95 0.083(9) 0.208(15) 0.096(11) 0.030(10) 0.017(8) 0.045(10)
Cl5 0.131(4) 0.179(5) 0.083(3) 0.003(3) -0.003(3) 0.045(4)
Cl6 0.102(4) 0.376(12) 0.129(4) 0.082(6) 0.038(3) 0.027(6)
C96 0.089(10) 0.089(8) 0.081(8) -0.006(7) 0.005(6) -0.011(8)
Cl7 0.154(5) 0.084(3) 0.147(4) -0.014(3) 0.045(4) -0.024(3)
Cl8 0.203(6) 0.097(3) 0.113(3) -0.021(3) 0.069(4) -0.004(4)
C97 0.32(2) 0.19(2) 0.130(15) 0.009(16) 0.035(11) 0.004(17)
Cl9 0.440(14) 0.196(9) 0.138(6) -0.036(6) -0.027(8) 0.062(9)
Cl10 0.318(10) 0.221(9) 0.193(7) 0.066(6) 0.144(7) 0.113(7)
C98 0.31(3) 0.36(3) 0.228(18) -0.028(11) -0.04(2) -0.13(2)
Cl11 0.223(10) 0.249(12) 0.213(8) -0.015(8) 0.023(7) -0.042(9)
Cl12 0.359(19) 0.47(2) 0.235(10) 0.030(13) -0.017(12) -0.138(18)

loop_
_atom_type_symbol
_atom_type_description
_atom_type_scat_dispersion_real
_atom_type_scat_dispersion_imag
_atom_type_scat_source
C C 0.0181 0.0091 'International Tables Vol C Tables 4.2.6.8 and 6.1.1.4'
H H 0.0000 0.0000 'International Tables Vol C Tables 4.2.6.8 and 6.1.1.4'
N N 0.0311 0.0180 'International Tables Vol C Tables 4.2.6.8 and 6.1.1.4'
O O 0.0492 0.0322 'International Tables Vol C Tables 4.2.6.8 and 6.1.1.4'
Cl Cl 0.3639 0.7018 'International Tables Vol C Tables 4.2.6.8 and 6.1.1.4'
Ti Ti 0.2191 1.8069 'International Tables Vol C Tables 4.2.6.8 and 6.1.1.4'
I I -0.3257 6.8362 'International Tables Vol C Tables 4.2.6.8 and 6.1.1.4'

loop_
_geom_angle_atom_site_label_1
_geom_angle_atom_site_label_2
_geom_angle_atom_site_label_3
_geom_angle
_geom_angle_site_symmetry_1
_geom_angle_site_symmetry_3
_geom_angle_publ_flag
O1 Ti1 O2 97.6(3) . . ?
O1 Ti1 O9 106.7(3) . . ?
O2 Ti1 O9 148.8(3) . . ?
O1 Ti1 O3 172.2(3) . . ?
O2 Ti1 O3 81.3(3) . . ?
O9 Ti1 O3 72.0(2) . . ?
O1 Ti1 N1 81.0(3) . . ?
O2 Ti1 N1 84.7(3) . . ?
O9 Ti1 N1 80.1(3) . . ?
O3 Ti1 N1 91.2(3) . . ?
O1 Ti1 I1 94.8(3) . . ?
O2 Ti1 I1 100.5(2) . . ?
O9 Ti1 I1 96.8(2) . . ?
O3 Ti1 I1 93.07(19) . . ?
N1 Ti1 I1 173.7(2) . . ?
O4 Ti2 O10 96.3(3) . . ?
O4 Ti2 O3 95.6(3) . . ?
O10 Ti2 O3 140.4(3) . . ?
O4 Ti2 O9 152.8(3) . . ?
O10 Ti2 O9 76.3(3) . . ?
O3 Ti2 O9 75.9(3) . . ?
O4 Ti2 I2 102.0(2) . . ?
O10 Ti2 I2 106.1(2) . . ?
O3 Ti2 I2 108.1(2) . . ?
O9 Ti2 I2 105.2(2) . . ?
O4 Ti2 Ti3 134.1(2) . . ?
O10 Ti2 Ti3 39.7(2) . . ?
O3 Ti2 Ti3 111.83(19) . . ?
O9 Ti2 Ti3 37.60(18) . . ?
I2 Ti2 Ti3 103.28(6) . . ?
O8 Ti3 O9 95.7(3) . . ?
O8 Ti3 O7 95.3(3) . . ?
O9 Ti3 O7 141.9(3) . . ?
O8 Ti3 O10 153.3(3) . . ?
O9 Ti3 O10 77.7(3) . . ?
O7 Ti3 O10 76.2(3) . . ?
O8 Ti3 I3 103.3(2) . . ?
O9 Ti3 I3 106.4(2) . . ?
O7 Ti3 I3 106.3(2) . . ?
O10 Ti3 I3 103.4(2) . . ?
O8 Ti3 Ti2 134.5(2) . . ?
O9 Ti3 Ti2 40.8(2) . . ?
O7 Ti3 Ti2 112.6(2) . . ?
O10 Ti3 Ti2 37.96(19) . . ?
I3 Ti3 Ti2 102.29(7) . . ?
O5 Ti4 O6 97.6(3) . . ?
O5 Ti4 O10 106.9(3) . . ?
O6 Ti4 O10 147.6(3) . . ?
O5 Ti4 O7 171.4(4) . . ?
O6 Ti4 O7 81.4(3) . . ?
O10 Ti4 O7 71.2(2) . . ?
O5 Ti4 N2 79.9(4) . . ?
O6 Ti4 N2 83.6(3) . . ?
O10 Ti4 N2 80.2(3) . . ?
O7 Ti4 N2 91.5(3) . . ?
O5 Ti4 I4 94.4(3) . . ?
O6 Ti4 I4 101.8(3) . . ?
O10 Ti4 I4 97.2(2) . . ?
O7 Ti4 I4 94.1(2) . . ?
N2 Ti4 I4 172.7(2) . . ?
C1 O1 Ti1 153.8(7) . . ?
C12 O2 Ti1 135.3(6) . . ?
C23 O3 Ti2 128.6(6) . . ?
C23 O3 Ti1 127.9(5) . . ?
Ti2 O3 Ti1 103.4(3) . . ?
C34 O4 Ti2 160.7(6) . . ?
C45 O5 Ti4 152.6(7) . . ?
C56 O6 Ti4 139.7(7) . . ?
C67 O7 Ti3 129.2(6) . . ?
C67 O7 Ti4 127.3(6) . . ?
Ti3 O7 Ti4 103.0(3) . . ?
C78 O8 Ti3 158.1(6) . . ?
Ti3 O9 Ti1 145.3(4) . . ?
Ti3 O9 Ti2 101.6(3) . . ?
Ti1 O9 Ti2 108.7(3) . . ?
Ti2 O10 Ti3 102.3(3) . . ?
Ti2 O10 Ti4 143.7(4) . . ?
Ti3 O10 Ti4 109.6(3) . . ?
O1 C1 C6 121.5(10) . . ?
O1 C1 C2 116.7(9) . . ?
C6 C1 C2 121.9(9) . . ?
C3 C2 C1 116.9(10) . . ?
C3 C2 C88 122.7(10) . . ?
C1 C2 C88 120.3(9) . . ?
C4 C3 C2 123.7(11) . . ?
C4 C3 H3 118.1 . . ?
C2 C3 H3 118.1 . . ?
C3 C4 C5 117.2(10) . . ?
C3 C4 C7X 124.8(14) . . ?
C5 C4 C7X 116.3(14) . . ?
C3 C4 C7 119.2(15) . . ?
C5 C4 C7 122.5(14) . . ?
C6 C5 C4 122.2(11) . . ?
C6 C5 H5 118.9 . . ?
C4 C5 H5 118.9 . . ?
C5 C6 C1 118.1(10) . . ?
C5 C6 C11 118.6(10) . . ?
C1 C6 C11 123.3(10) . . ?
C9 C7 C8 106.8(19) . . ?
C9 C7 C10 105.3(19) . . ?
C8 C7 C10 114(3) . . ?
C9 C7 C4 113(2) . . ?
C8 C7 C4 105(2) . . ?
C10 C7 C4 113(2) . . ?
C7 C8 H8A 109.5 . . ?
C7 C8 H8B 109.5 . . ?
H8A C8 H8B 109.5 . . ?
C7 C8 H8C 109.5 . . ?
H8A C8 H8C 109.5 . . ?
H8B C8 H8C 109.5 . . ?
C7 C9 H9A 109.5 . . ?
C7 C9 H9B 109.5 . . ?
H9A C9 H9B 109.5 . . ?
C7 C9 H9C 109.5 . . ?
H9A C9 H9C 109.5 . . ?
H9B C9 H9C 109.5 . . ?
C7 C10 H10A 109.5 . . ?
C7 C10 H10B 109.5 . . ?
H10A C10 H10B 109.5 . . ?
C7 C10 H10C 109.5 . . ?
H10A C10 H10C 109.5 . . ?
H10B C10 H10C 109.5 . . ?
C9X C7X C8X 106(2) . . ?
C9X C7X C10X 106(2) . . ?
C8X C7X C10X 115(3) . . ?
C9X C7X C4 105(3) . . ?
C8X C7X C4 109(2) . . ?
C10X C7X C4 114(2) . . ?
C7X C8X H8D 109.5 . . ?
C7X C8X H8E 109.5 . . ?
H8D C8X H8E 109.5 . . ?
C7X C8X H8F 109.5 . . ?
H8D C8X H8F 109.5 . . ?
H8E C8X H8F 109.5 . . ?
C7X C9X H9D 109.5 . . ?
C7X C9X H9E 109.5 . . ?
H9D C9X H9E 109.5 . . ?
C7X C9X H9F 109.5 . . ?
H9D C9X H9F 109.5 . . ?
H9E C9X H9F 109.5 . . ?
C7X C10X H10D 109.5 . . ?
C7X C10X H10E 109.5 . . ?
H10D C10X H10E 109.5 . . ?
C7X C10X H10F 109.5 . . ?
H10D C10X H10F 109.5 . . ?
H10E C10X H10F 109.5 . . ?
C13 C11 C6 112.9(10) . . ?
C13 C11 H11A 109.0 . . ?
C6 C11 H11A 109.0 . . ?
C13 C11 H11B 109.0 . . ?
C6 C11 H11B 109.0 . . ?
H11A C11 H11B 107.8 . . ?
O2 C12 C13 119.7(10) . . ?
O2 C12 C17 118.7(8) . . ?
C13 C12 C17 121.5(10) . . ?
C14 C13 C12 118.0(11) . . ?
C14 C13 C11 122.9(10) . . ?
C12 C13 C11 119.1(10) . . ?
C13 C14 C15 122.8(10) . . ?
C13 C14 H14 118.6 . . ?
C15 C14 H14 118.6 . . ?
C14 C15 C16 118.6(10) . . ?
C14 C15 C18 119.2(10) . . ?
C16 C15 C18 122.0(11) . . ?
C17 C16 C15 120.7(11) . . ?
C17 C16 H16 119.6 . . ?
C15 C16 H16 119.6 . . ?
C16 C17 C12 118.3(9) . . ?
C16 C17 C22 121.1(10) . . ?
C12 C17 C22 120.1(9) . . ?
C21 C18 C20 107.1(13) . . ?
C21 C18 C19 110.2(12) . . ?
C20 C18 C19 109.3(12) . . ?
C21 C18 C15 109.5(11) . . ?
C20 C18 C15 111.6(10) . . ?
C19 C18 C15 109.1(12) . . ?
C18 C19 H19A 109.5 . . ?
C18 C19 H19B 109.5 . . ?
H19A C19 H19B 109.5 . . ?
C18 C19 H19C 109.5 . . ?
H19A C19 H19C 109.5 . . ?
H19B C19 H19C 109.5 . . ?
C18 C20 H20A 109.5 . . ?
C18 C20 H20B 109.5 . . ?
H20A C20 H20B 109.5 . . ?
C18 C20 H20C 109.5 . . ?
H20A C20 H20C 109.5 . . ?
H20B C20 H20C 109.5 . . ?
C18 C21 H21A 109.5 . . ?
C18 C21 H21B 109.5 . . ?
H21A C21 H21B 109.5 . . ?
C18 C21 H21C 109.5 . . ?
H21A C21 H21C 109.5 . . ?
H21B C21 H21C 109.5 . . ?
C17 C22 C24 116.7(9) . . ?
C17 C22 H22A 108.1 . . ?
C24 C22 H22A 108.1 . . ?
C17 C22 H22B 108.1 . . ?
C24 C22 H22B 108.1 . . ?
H22A C22 H22B 107.3 . . ?
O3 C23 C28 119.4(8) . . ?
O3 C23 C24 120.2(8) . . ?
C28 C23 C24 120.4(8) . . ?
C25 C24 C23 118.1(9) . . ?
C25 C24 C22 118.9(9) . . ?
C23 C24 C22 122.9(8) . . ?
C26 C25 C24 123.1(9) . . ?
C26 C25 H25 118.4 . . ?
C24 C25 H25 118.4 . . ?
C25 C26 C27 117.1(9) . . ?
C25 C26 C29 122.0(9) . . ?
C27 C26 C29 120.9(9) . . ?
C28 C27 C26 122.1(9) . . ?
C28 C27 H27 118.9 . . ?
C26 C27 H27 118.9 . . ?
C27 C28 C23 119.1(8) . . ?
C27 C28 C33 116.5(9) . . ?
C23 C28 C33 124.3(8) . . ?
C30 C29 C31 110.3(13) . . ?
C30 C29 C26 106.3(10) . . ?
C31 C29 C26 112.6(9) . . ?
C30 C29 C32 110.6(12) . . ?
C31 C29 C32 105.8(11) . . ?
C26 C29 C32 111.2(10) . . ?
C29 C30 H30A 109.5 . . ?
C29 C30 H30B 109.5 . . ?
H30A C30 H30B 109.5 . . ?
C29 C30 H30C 109.5 . . ?
H30A C30 H30C 109.5 . . ?
H30B C30 H30C 109.5 . . ?
C29 C31 H31A 109.5 . . ?
C29 C31 H31B 109.5 . . ?
H31A C31 H31B 109.5 . . ?
C29 C31 H31C 109.5 . . ?
H31A C31 H31C 109.5 . . ?
H31B C31 H31C 109.5 . . ?
C29 C32 H32A 109.5 . . ?
C29 C32 H32B 109.5 . . ?
H32A C32 H32B 109.5 . . ?
C29 C32 H32C 109.5 . . ?
H32A C32 H32C 109.5 . . ?
H32B C32 H32C 109.5 . . ?
C35 C33 C28 113.2(8) . . ?
C35 C33 H33A 108.9 . . ?
C28 C33 H33A 108.9 . . ?
C35 C33 H33B 108.9 . . ?
C28 C33 H33B 108.9 . . ?
H33A C33 H33B 107.8 . . ?
O4 C34 C39 121.1(9) . . ?
O4 C34 C35 117.3(8) . . ?
C39 C34 C35 121.6(9) . . ?
C36 C35 C34 117.2(9) . . ?
C36 C35 C33 124.1(9) . . ?
C34 C35 C33 118.7(8) . . ?
C35 C36 C37 123.5(10) . . ?
C35 C36 H36 118.3 . . ?
C37 C36 H36 118.3 . . ?
C38 C37 C36 116.3(9) . . ?
C38 C37 C40 123.3(9) . . ?
C36 C37 C40 120.4(10) . . ?
C39 C38 C37 121.9(9) . . ?
C39 C38 H38 119.0 . . ?
C37 C38 H38 119.0 . . ?
C34 C39 C38 119.5(9) . . ?
C34 C39 C44 120.2(9) . . ?
C38 C39 C44 120.3(9) . . ?
C42 C40 C37 111.7(10) . . ?
C42 C40 C43 108.7(10) . . ?
C37 C40 C43 106.9(9) . . ?
C42 C40 C41 109.2(11) . . ?
C37 C40 C41 110.7(10) . . ?
C43 C40 C41 109.6(11) . . ?
C40 C41 H41A 109.5 . . ?
C40 C41 H41B 109.5 . . ?
H41A C41 H41B 109.5 . . ?
C40 C41 H41C 109.5 . . ?
H41A C41 H41C 109.5 . . ?
H41B C41 H41C 109.5 . . ?
C40 C42 H42A 109.5 . . ?
C40 C42 H42B 109.5 . . ?
H42A C42 H42B 109.5 . . ?
C40 C42 H42C 109.5 . . ?
H42A C42 H42C 109.5 . . ?
H42B C42 H42C 109.5 . . ?
C40 C43 H43A 109.5 . . ?
C40 C43 H43B 109.5 . . ?
H43A C43 H43B 109.5 . . ?
C40 C43 H43C 109.5 . . ?
H43A C43 H43C 109.5 . . ?
H43B C43 H43C 109.5 . . ?
C46 C44 C39 112.1(9) . . ?
C46 C44 H44A 109.2 . . ?
C39 C44 H44A 109.2 . . ?
C46 C44 H44B 109.2 . . ?
C39 C44 H44B 109.2 . . ?
H44A C44 H44B 107.9 . . ?
O5 C45 C50 120.2(10) . . ?
O5 C45 C46 117.0(9) . . ?
C50 C45 C46 122.8(10) . . ?
C47 C46 C45 117.2(9) . . ?
C47 C46 C44 122.8(9) . . ?
C45 C46 C44 119.9(9) . . ?
C48 C47 C46 123.5(11) . . ?
C48 C47 H47 118.3 . . ?
C46 C47 H47 118.3 . . ?
C47 C48 C49 117.3(10) . . ?
C47 C48 C51 122.2(11) . . ?
C49 C48 C51 120.4(11) . . ?
C48 C49 C50 123.1(10) . . ?
C48 C49 H49 118.5 . . ?
C50 C49 H49 118.5 . . ?
C45 C50 C49 116.1(11) . . ?
C45 C50 C55 124.1(11) . . ?
C49 C50 C55 119.5(10) . . ?
C53X C51 C48 117.2(18) . . ?
C53 C51 C48 112.0(18) . . ?
C53 C51 C54 112.0(18) . . ?
C48 C51 C54 114.4(16) . . ?
C53X C51 C54X 110.7(17) . . ?
C48 C51 C54X 111.1(15) . . ?
C53 C51 C52 107.1(18) . . ?
C48 C51 C52 108.0(16) . . ?
C54 C51 C52 102(2) . . ?
C53X C51 C52X 109.4(18) . . ?
C48 C51 C52X 104.9(17) . . ?
C54X C51 C52X 102(2) . . ?
C51 C52 H52A 109.5 . . ?
C51 C52 H52B 109.5 . . ?
H52A C52 H52B 109.5 . . ?
C51 C52 H52C 109.5 . . ?
H52A C52 H52C 109.5 . . ?
H52B C52 H52C 109.5 . . ?
C51 C53 H53A 109.5 . . ?
C51 C53 H53B 109.5 . . ?
H53A C53 H53B 109.5 . . ?
C51 C53 H53C 109.5 . . ?
H53A C53 H53C 109.5 . . ?
H53B C53 H53C 109.5 . . ?
C51 C54 H54A 109.5 . . ?
C51 C54 H54B 109.5 . . ?
H54A C54 H54B 109.5 . . ?
C51 C54 H54C 109.5 . . ?
H54A C54 H54C 109.5 . . ?
H54B C54 H54C 109.5 . . ?
C51 C52X H52D 109.5 . . ?
C51 C52X H52E 109.5 . . ?
H52D C52X H52E 109.5 . . ?
C51 C52X H52F 109.5 . . ?
H52D C52X H52F 109.5 . . ?
H52E C52X H52F 109.5 . . ?
C51 C53X H53D 109.5 . . ?
C51 C53X H53E 109.5 . . ?
H53D C53X H53E 109.5 . . ?
C51 C53X H53F 109.5 . . ?
H53D C53X H53F 109.5 . . ?
H53E C53X H53F 109.5 . . ?
C51 C54X H54D 109.5 . . ?
C51 C54X H54E 109.5 . . ?
H54D C54X H54E 109.5 . . ?
C51 C54X H54F 109.5 . . ?
H54D C54X H54F 109.5 . . ?
H54E C54X H54F 109.5 . . ?
C57 C55 C50 109.3(11) . . ?
C57 C55 H55A 109.8 . . ?
C50 C55 H55A 109.8 . . ?
C57 C55 H55B 109.8 . . ?
C50 C55 H55B 109.8 . . ?
H55A C55 H55B 108.3 . . ?
O6 C56 C57 120.8(9) . . ?
O6 C56 C61 118.3(9) . . ?
C57 C56 C61 120.4(10) . . ?
C58 C57 C56 119.6(10) . . ?
C58 C57 C55 122.9(10) . . ?
C56 C57 C55 117.4(10) . . ?
C57 C58 C59 122.3(11) . . ?
C57 C58 H58 118.8 . . ?
C59 C58 H58 118.8 . . ?
C58 C59 C60 116.8(11) . . ?
C58 C59 C62 120.6(12) . . ?
C60 C59 C62 122.6(12) . . ?
C61 C60 C59 122.7(12) . . ?
C61 C60 H60 118.7 . . ?
C59 C60 H60 118.7 . . ?
C60 C61 C56 117.8(10) . . ?
C60 C61 C66 123.0(11) . . ?
C56 C61 C66 119.0(9) . . ?
C59 C62 C63 110.5(14) . . ?
C59 C62 C64 113.3(11) . . ?
C63 C62 C64 112.9(14) . . ?
C59 C62 C65 107.5(13) . . ?
C63 C62 C65 107.2(13) . . ?
C64 C62 C65 105.0(15) . . ?
C62 C63 H63A 109.5 . . ?
C62 C63 H63B 109.5 . . ?
H63A C63 H63B 109.5 . . ?
C62 C63 H63C 109.5 . . ?
H63A C63 H63C 109.5 . . ?
H63B C63 H63C 109.5 . . ?
C62 C64 H64A 109.5 . . ?
C62 C64 H64B 109.5 . . ?
H64A C64 H64B 109.5 . . ?
C62 C64 H64C 109.5 . . ?
H64A C64 H64C 109.5 . . ?
H64B C64 H64C 109.5 . . ?
C62 C65 H65A 109.5 . . ?
C62 C65 H65B 109.5 . . ?
H65A C65 H65B 109.5 . . ?
C62 C65 H65C 109.5 . . ?
H65A C65 H65C 109.5 . . ?
H65B C65 H65C 109.5 . . ?
C68 C66 C61 118.4(10) . . ?
C68 C66 H66A 107.7 . . ?
C61 C66 H66A 107.7 . . ?
C68 C66 H66B 107.7 . . ?
C61 C66 H66B 107.7 . . ?
H66A C66 H66B 107.1 . . ?
C72 C67 O7 120.5(9) . . ?
C72 C67 C68 121.8(9) . . ?
O7 C67 C68 117.6(10) . . ?
C69 C68 C67 117.0(11) . . ?
C69 C68 C66 117.9(9) . . ?
C67 C68 C66 125.1(10) . . ?
C70 C69 C68 123.0(10) . . ?
C70 C69 H69 118.5 . . ?
C68 C69 H69 118.5 . . ?
C69 C70 C71 116.4(11) . . ?
C69 C70 C73 120.6(12) . . ?
C71 C70 C73 123.0(13) . . ?
C72 C71 C70 123.4(12) . . ?
C72 C71 H71 118.3 . . ?
C70 C71 H71 118.3 . . ?
C67 C72 C71 118.3(10) . . ?
C67 C72 C77 123.1(9) . . ?
C71 C72 C77 118.6(10) . . ?
C75 C73 C70 108.5(16) . . ?
C75 C73 C74 111.2(17) . . ?
C70 C73 C74 112.7(13) . . ?
C75 C73 C76 107.0(17) . . ?
C70 C73 C76 109.2(15) . . ?
C74 C73 C76 108.2(16) . . ?
C73 C74 H74A 109.5 . . ?
C73 C74 H74B 109.5 . . ?
H74A C74 H74B 109.5 . . ?
C73 C74 H74C 109.5 . . ?
H74A C74 H74C 109.5 . . ?
H74B C74 H74C 109.5 . . ?
C73 C75 H75A 109.5 . . ?
C73 C75 H75B 109.5 . . ?
H75A C75 H75B 109.5 . . ?
C73 C75 H75C 109.5 . . ?
H75A C75 H75C 109.5 . . ?
H75B C75 H75C 109.5 . . ?
C73 C76 H76A 109.5 . . ?
C73 C76 H76B 109.5 . . ?
H76A C76 H76B 109.5 . . ?
C73 C76 H76C 109.5 . . ?
H76A C76 H76C 109.5 . . ?
H76B C76 H76C 109.5 . . ?
C79 C77 C72 111.3(9) . . ?
C79 C77 H77A 109.4 . . ?
C72 C77 H77A 109.4 . . ?
C79 C77 H77B 109.4 . . ?
C72 C77 H77B 109.4 . . ?
H77A C77 H77B 108.0 . . ?
C83 C78 O8 119.6(9) . . ?
C83 C78 C79 123.4(9) . . ?
O8 C78 C79 117.0(9) . . ?
C80 C79 C78 116.5(10) . . ?
C80 C79 C77 124.1(11) . . ?
C78 C79 C77 119.4(10) . . ?
C81 C80 C79 124.0(13) . . ?
C81 C80 H80 118.0 . . ?
C79 C80 H80 118.0 . . ?
C80 C81 C82 115.8(12) . . ?
C80 C81 C84 122.8(16) . . ?
C82 C81 C84 117.3(15) . . ?
C80 C81 C84X 117.8(16) . . ?
C82 C81 C84X 122.0(14) . . ?
C83 C82 C81 123.1(11) . . ?
C83 C82 H82 118.5 . . ?
C81 C82 H82 118.5 . . ?
C78 C83 C82 117.3(11) . . ?
C78 C83 C88 121.9(9) . . ?
C82 C83 C88 120.8(10) . . ?
C86 C84 C85 113(2) . . ?
C86 C84 C87 109(2) . . ?
C85 C84 C87 101(2) . . ?
C86 C84 C81 115(2) . . ?
C85 C84 C81 100(2) . . ?
C87 C84 C81 117(2) . . ?
C84 C85 H85A 109.5 . . ?
C84 C85 H85B 109.5 . . ?
H85A C85 H85B 109.5 . . ?
C84 C85 H85C 109.5 . . ?
H85A C85 H85C 109.5 . . ?
H85B C85 H85C 109.5 . . ?
C84 C86 H86A 109.5 . . ?
C84 C86 H86B 109.5 . . ?
H86A C86 H86B 109.5 . . ?
C84 C86 H86C 109.5 . . ?
H86A C86 H86C 109.5 . . ?
H86B C86 H86C 109.5 . . ?
C84 C87 H87A 109.5 . . ?
C84 C87 H87B 109.5 . . ?
H87A C87 H87B 109.5 . . ?
C84 C87 H87C 109.5 . . ?
H87A C87 H87C 109.5 . . ?
H87B C87 H87C 109.5 . . ?
C86X C84X C85X 113(2) . . ?
C86X C84X C87X 111(2) . . ?
C85X C84X C87X 101(2) . . ?
C86X C84X C81 111(2) . . ?
C85X C84X C81 103(2) . . ?
C87X C84X C81 117(2) . . ?
C84X C85X H85D 109.5 . . ?
C84X C85X H85E 109.5 . . ?
H85D C85X H85E 109.5 . . ?
C84X C85X H85F 109.5 . . ?
H85D C85X H85F 109.5 . . ?
H85E C85X H85F 109.5 . . ?
C84X C86X H86D 109.5 . . ?
C84X C86X H86E 109.5 . . ?
H86D C86X H86E 109.5 . . ?
C84X C86X H86F 109.5 . . ?
H86D C86X H86F 109.5 . . ?
H86E C86X H86F 109.5 . . ?
C84X C87X H87D 109.5 . . ?
C84X C87X H87E 109.5 . . ?
H87D C87X H87E 109.5 . . ?
C84X C87X H87F 109.5 . . ?
H87D C87X H87F 109.5 . . ?
H87E C87X H87F 109.5 . . ?
C2 C88 C83 113.3(10) . . ?
C2 C88 H88A 108.9 . . ?
C83 C88 H88A 108.9 . . ?
C2 C88 H88B 108.9 . . ?
C83 C88 H88B 108.9 . . ?
H88A C88 H88B 107.7 . . ?
C89 N1 Ti1 163.6(9) . . ?
N1 C89 C90 177.1(17) . . ?
C89 C90 H90A 109.5 . . ?
C89 C90 H90B 109.5 . . ?
H90A C90 H90B 109.5 . . ?
C89 C90 H90C 109.5 . . ?
H90A C90 H90C 109.5 . . ?
H90B C90 H90C 109.5 . . ?
C91 N2 Ti4 144.0(10) . . ?
N2 C91 C92 174.9(18) . . ?
C91 C92 H92A 109.5 . . ?
C91 C92 H92B 109.5 . . ?
H92A C92 H92B 109.5 . . ?
C91 C92 H92C 109.5 . . ?
H92A C92 H92C 109.5 . . ?
H92B C92 H92C 109.5 . . ?
Cl2 C93 Cl1 112.4(8) . . ?
Cl2 C93 H93A 109.1 . . ?
Cl1 C93 H93A 109.1 . . ?
Cl2 C93 H93B 109.1 . . ?
Cl1 C93 H93B 109.1 . . ?
H93A C93 H93B 107.9 . . ?
Cl3 C94 Cl4 111.6(7) . . ?
Cl3 C94 H94A 109.3 . . ?
Cl4 C94 H94A 109.3 . . ?
Cl3 C94 H94B 109.3 . . ?
Cl4 C94 H94B 109.3 . . ?
H94A C94 H94B 108.0 . . ?
Cl6 C95 Cl5 114.9(9) . . ?
Cl6 C95 H95A 108.5 . . ?
Cl5 C95 H95A 108.5 . . ?
Cl6 C95 H95B 108.5 . . ?
Cl5 C95 H95B 108.5 . . ?
H95A C95 H95B 107.5 . . ?
Cl8 C96 Cl7 113.5(8) . . ?
Cl8 C96 H96A 108.9 . . ?
Cl7 C96 H96A 108.9 . . ?
Cl8 C96 H96B 108.9 . . ?
Cl7 C96 H96B 108.9 . . ?
H96A C96 H96B 107.7 . . ?
Cl9 C97 Cl10 113.7(13) . . ?
Cl9 C97 H97A 108.8 . . ?
Cl10 C97 H97A 108.8 . . ?
Cl9 C97 H97B 108.8 . . ?
Cl10 C97 H97B 108.8 . . ?
H97A C97 H97B 107.7 . . ?
Cl11 C98 Cl12 107.7(13) . . ?
Cl11 C98 H98A 110.2 . . ?
Cl12 C98 H98A 110.2 . . ?
Cl11 C98 H98B 110.2 . . ?
Cl12 C98 H98B 110.2 . . ?
H98A C98 H98B 108.5 . . ?

loop_
_geom_bond_atom_site_label_1
_geom_bond_atom_site_label_2
_geom_bond_distance
_geom_bond_site_symmetry_2
_geom_bond_publ_flag
Ti1 O1 1.792(7) . ?
Ti1 O2 1.825(6) . ?
Ti1 O9 1.959(7) . ?
Ti1 O3 2.165(6) . ?
Ti1 N1 2.274(11) . ?
Ti1 I1 2.676(2) . ?
Ti2 O4 1.754(6) . ?
Ti2 O10 1.898(6) . ?
Ti2 O3 1.940(6) . ?
Ti2 O9 2.009(7) . ?
Ti2 I2 2.5935(18) . ?
Ti2 Ti3 3.014(2) . ?
Ti3 O8 1.782(7) . ?
Ti3 O9 1.878(6) . ?
Ti3 O7 1.946(6) . ?
Ti3 O10 1.972(7) . ?
Ti3 I3 2.590(2) . ?
Ti4 O5 1.798(7) . ?
Ti4 O6 1.804(6) . ?
Ti4 O10 1.976(7) . ?
Ti4 O7 2.170(6) . ?
Ti4 N2 2.271(11) . ?
Ti4 I4 2.687(2) . ?
O1 C1 1.364(12) . ?
O2 C12 1.352(12) . ?
O3 C23 1.404(10) . ?
O4 C34 1.372(11) . ?
O5 C45 1.370(12) . ?
O6 C56 1.349(12) . ?
O7 C67 1.397(12) . ?
O8 C78 1.372(11) . ?
C1 C6 1.389(14) . ?
C1 C2 1.421(15) . ?
C2 C3 1.388(14) . ?
C2 C88 1.487(14) . ?
C3 C4 1.370(16) . ?
C3 H3 0.9500 . ?
C4 C5 1.420(17) . ?
C4 C7X 1.54(3) . ?
C4 C7 1.57(3) . ?
C5 C6 1.384(15) . ?
C5 H5 0.9500 . ?
C6 C11 1.539(16) . ?
C7 C9 1.49(3) . ?
C7 C8 1.52(2) . ?
C7 C10 1.53(2) . ?
C8 H8A 0.9800 . ?
C8 H8B 0.9800 . ?
C8 H8C 0.9800 . ?
C9 H9A 0.9800 . ?
C9 H9B 0.9800 . ?
C9 H9C 0.9800 . ?
C10 H10A 0.9800 . ?
C10 H10B 0.9800 . ?
C10 H10C 0.9800 . ?
C7X C9X 1.48(3) . ?
C7X C8X 1.52(2) . ?
C7X C10X 1.53(2) . ?
C8X H8D 0.9800 . ?
C8X H8E 0.9800 . ?
C8X H8F 0.9800 . ?
C9X H9D 0.9800 . ?
C9X H9E 0.9800 . ?
C9X H9F 0.9800 . ?
C10X H10D 0.9800 . ?
C10X H10E 0.9800 . ?
C10X H10F 0.9800 . ?
C11 C13 1.511(16) . ?
C11 H11A 0.9900 . ?
C11 H11B 0.9900 . ?
C12 C13 1.400(13) . ?
C12 C17 1.414(15) . ?
C13 C14 1.379(15) . ?
C14 C15 1.382(17) . ?
C14 H14 0.9500 . ?
C15 C16 1.410(15) . ?
C15 C18 1.542(15) . ?
C16 C17 1.394(14) . ?
C16 H16 0.9500 . ?
C17 C22 1.506(13) . ?
C18 C21 1.509(19) . ?
C18 C20 1.523(19) . ?
C18 C19 1.54(2) . ?
C19 H19A 0.9800 . ?
C19 H19B 0.9800 . ?
C19 H19C 0.9800 . ?
C20 H20A 0.9800 . ?
C20 H20B 0.9800 . ?
C20 H20C 0.9800 . ?
C21 H21A 0.9800 . ?
C21 H21B 0.9800 . ?
C21 H21C 0.9800 . ?
C22 C24 1.529(14) . ?
C22 H22A 0.9900 . ?
C22 H22B 0.9900 . ?
C23 C28 1.406(14) . ?
C23 C24 1.406(13) . ?
C24 C25 1.395(13) . ?
C25 C26 1.393(14) . ?
C25 H25 0.9500 . ?
C26 C27 1.401(13) . ?
C26 C29 1.537(13) . ?
C27 C28 1.389(13) . ?
C27 H27 0.9500 . ?
C28 C33 1.521(13) . ?
C29 C30 1.499(19) . ?
C29 C31 1.518(18) . ?
C29 C32 1.540(18) . ?
C30 H30A 0.9800 . ?
C30 H30B 0.9800 . ?
C30 H30C 0.9800 . ?
C31 H31A 0.9800 . ?
C31 H31B 0.9800 . ?
C31 H31C 0.9800 . ?
C32 H32A 0.9800 . ?
C32 H32B 0.9800 . ?
C32 H32C 0.9800 . ?
C33 C35 1.495(13) . ?
C33 H33A 0.9900 . ?
C33 H33B 0.9900 . ?
C34 C39 1.373(13) . ?
C34 C35 1.421(14) . ?
C35 C36 1.367(13) . ?
C36 C37 1.415(14) . ?
C36 H36 0.9500 . ?
C37 C38 1.409(15) . ?
C37 C40 1.527(15) . ?
C38 C39 1.377(14) . ?
C38 H38 0.9500 . ?
C39 C44 1.529(14) . ?
C40 C42 1.524(16) . ?
C40 C43 1.544(17) . ?
C40 C41 1.559(18) . ?
C41 H41A 0.9800 . ?
C41 H41B 0.9800 . ?
C41 H41C 0.9800 . ?
C42 H42A 0.9800 . ?
C42 H42B 0.9800 . ?
C42 H42C 0.9800 . ?
C43 H43A 0.9800 . ?
C43 H43B 0.9800 . ?
C43 H43C 0.9800 . ?
C44 C46 1.503(13) . ?
C44 H44A 0.9900 . ?
C44 H44B 0.9900 . ?
C45 C50 1.396(14) . ?
C45 C46 1.402(15) . ?
C46 C47 1.379(14) . ?
C47 C48 1.371(15) . ?
C47 H47 0.9500 . ?
C48 C49 1.396(17) . ?
C48 C51 1.528(16) . ?
C49 C50 1.400(16) . ?
C49 H49 0.9500 . ?
C50 C55 1.551(17) . ?
C51 C53X 1.47(3) . ?
C51 C53 1.47(3) . ?
C51 C54 1.54(2) . ?
C51 C54X 1.54(2) . ?
C51 C52 1.55(2) . ?
C51 C52X 1.55(2) . ?
C52 H52A 0.9800 . ?
C52 H52B 0.9800 . ?
C52 H52C 0.9800 . ?
C53 H53A 0.9800 . ?
C53 H53B 0.9800 . ?
C53 H53C 0.9800 . ?
C54 H54A 0.9800 . ?
C54 H54B 0.9800 . ?
C54 H54C 0.9800 . ?
C52X H52D 0.9800 . ?
C52X H52E 0.9800 . ?
C52X H52F 0.9800 . ?
C53X H53D 0.9800 . ?
C53X H53E 0.9800 . ?
C53X H53F 0.9800 . ?
C54X H54D 0.9800 . ?
C54X H54E 0.9800 . ?
C54X H54F 0.9800 . ?
C55 C57 1.548(16) . ?
C55 H55A 0.9900 . ?
C55 H55B 0.9900 . ?
C56 C57 1.396(14) . ?
C56 C61 1.415(15) . ?
C57 C58 1.371(16) . ?
C58 C59 1.397(17) . ?
C58 H58 0.9500 . ?
C59 C60 1.415(17) . ?
C59 C62 1.510(17) . ?
C60 C61 1.385(16) . ?
C60 H60 0.9500 . ?
C61 C66 1.517(15) . ?
C62 C63 1.52(2) . ?
C62 C64 1.52(2) . ?
C62 C65 1.59(3) . ?
C63 H63A 0.9800 . ?
C63 H63B 0.9800 . ?
C63 H63C 0.9800 . ?
C64 H64A 0.9800 . ?
C64 H64B 0.9800 . ?
C64 H64C 0.9800 . ?
C65 H65A 0.9800 . ?
C65 H65B 0.9800 . ?
C65 H65C 0.9800 . ?
C66 C68 1.494(16) . ?
C66 H66A 0.9900 . ?
C66 H66B 0.9900 . ?
C67 C72 1.369(16) . ?
C67 C68 1.418(14) . ?
C68 C69 1.396(14) . ?
C69 C70 1.387(18) . ?
C69 H69 0.9500 . ?
C70 C71 1.397(17) . ?
C70 C73 1.516(19) . ?
C71 C72 1.378(15) . ?
C71 H71 0.9500 . ?
C72 C77 1.539(14) . ?
C73 C75 1.47(3) . ?
C73 C74 1.53(2) . ?
C73 C76 1.55(2) . ?
C74 H74A 0.9800 . ?
C74 H74B 0.9800 . ?
C74 H74C 0.9800 . ?
C75 H75A 0.9800 . ?
C75 H75B 0.9800 . ?
C75 H75C 0.9800 . ?
C76 H76A 0.9800 . ?
C76 H76B 0.9800 . ?
C76 H76C 0.9800 . ?
C77 C79 1.504(13) . ?
C77 H77A 0.9900 . ?
C77 H77B 0.9900 . ?
C78 C83 1.367(14) . ?
C78 C79 1.408(15) . ?
C79 C80 1.380(16) . ?
C80 C81 1.379(17) . ?
C80 H80 0.9500 . ?
C81 C82 1.43(2) . ?
C81 C84 1.56(3) . ?
C81 C84X 1.62(3) . ?
C82 C83 1.377(16) . ?
C82 H82 0.9500 . ?
C83 C88 1.525(15) . ?
C84 C86 1.45(3) . ?
C84 C85 1.54(2) . ?
C84 C87 1.55(2) . ?
C85 H85A 0.9800 . ?
C85 H85B 0.9800 . ?
C85 H85C 0.9800 . ?
C86 H86A 0.9800 . ?
C86 H86B 0.9800 . ?
C86 H86C 0.9800 . ?
C87 H87A 0.9800 . ?
C87 H87B 0.9800 . ?
C87 H87C 0.9800 . ?
C84X C86X 1.44(3) . ?
C84X C85X 1.54(2) . ?
C84X C87X 1.54(2) . ?
C85X H85D 0.9800 . ?
C85X H85E 0.9800 . ?
C85X H85F 0.9800 . ?
C86X H86D 0.9800 . ?
C86X H86E 0.9800 . ?
C86X H86F 0.9800 . ?
C87X H87D 0.9800 . ?
C87X H87E 0.9800 . ?
C87X H87F 0.9800 . ?
C88 H88A 0.9900 . ?
C88 H88B 0.9900 . ?
N1 C89 1.133(14) . ?
C89 C90 1.465(19) . ?
C90 H90A 0.9800 . ?
C90 H90B 0.9800 . ?
C90 H90C 0.9800 . ?
N2 C91 1.137(16) . ?
C91 C92 1.47(2) . ?
C92 H92A 0.9800 . ?
C92 H92B 0.9800 . ?
C92 H92C 0.9800 . ?
C93 Cl2 1.762(13) . ?
C93 Cl1 1.775(13) . ?
C93 H93A 0.9900 . ?
C93 H93B 0.9900 . ?
C94 Cl3 1.749(12) . ?
C94 Cl4 1.761(12) . ?
C94 H94A 0.9900 . ?
C94 H94B 0.9900 . ?
C95 Cl6 1.722(13) . ?
C95 Cl5 1.760(14) . ?
C95 H95A 0.9900 . ?
C95 H95B 0.9900 . ?
C96 Cl8 1.741(13) . ?
C96 Cl7 1.748(13) . ?
C96 H96A 0.9900 . ?
C96 H96B 0.9900 . ?
C97 Cl9 1.764(16) . ?
C97 Cl10 1.774(16) . ?
C97 H97A 0.9900 . ?
C97 H97B 0.9900 . ?
C98 Cl11 1.762(17) . ?
C98 Cl12 1.771(17) . ?
C98 H98A 0.9900 . ?
C98 H98B 0.9900 . ?

loop_
_geom_hbond_atom_site_label_D
_geom_hbond_atom_site_label_H
_geom_hbond_atom_site_label_A
_geom_hbond_distance_DH
_geom_hbond_distance_HA
_geom_hbond_distance_DA
_geom_hbond_angle_DHA
_geom_hbond_site_symmetry_A
_geom_hbond_publ_flag
C93 H93A Cl4 0.99 2.93 3.472(14) 115.2 . yes
C94 H94B I1 0.99 3.16 4.092(14) 157.6 . yes
C94 H94B O2 0.99 2.43 3.122(14) 126.1 . yes
C95 H95A I3 0.99 3.19 3.953(18) 135.0 . yes
C96 H96A I4 0.99 3.16 4.069(16) 153.6 . yes
C96 H96A O6 0.99 2.56 3.226(15) 124.2 . yes
C98 H98A Cl9 0.99 2.76 3.58(5) 140.1 . yes

loop_
_geom_torsion_atom_site_label_1
_geom_torsion_atom_site_label_2
_geom_torsion_atom_site_label_3
_geom_torsion_atom_site_label_4
_geom_torsion
_geom_torsion_site_symmetry_1
_geom_torsion_site_symmetry_2
_geom_torsion_site_symmetry_3
_geom_torsion_site_symmetry_4
_geom_torsion_publ_flag
O2 Ti1 O1 C1 -37.0(17) . . . . ?
O9 Ti1 O1 C1 123.1(17) . . . . ?
N1 Ti1 O1 C1 46.4(17) . . . . ?
I1 Ti1 O1 C1 -138.3(17) . . . . ?
O1 Ti1 O2 C12 61.1(9) . . . . ?
O9 Ti1 O2 C12 -79.9(10) . . . . ?
O3 Ti1 O2 C12 -111.0(9) . . . . ?
N1 Ti1 O2 C12 -19.0(9) . . . . ?
I1 Ti1 O2 C12 157.4(9) . . . . ?
O10 Ti2 O4 C34 64.0(17) . . . . ?
O3 Ti2 O4 C34 -78.1(17) . . . . ?
O9 Ti2 O4 C34 -8(2) . . . . ?
I2 Ti2 O4 C34 172.0(17) . . . . ?
Ti3 Ti2 O4 C34 49.8(18) . . . . ?
O6 Ti4 O5 C45 -37.7(18) . . . . ?
O10 Ti4 O5 C45 120.9(17) . . . . ?
N2 Ti4 O5 C45 44.4(17) . . . . ?
I4 Ti4 O5 C45 -140.2(17) . . . . ?
O5 Ti4 O6 C56 59.2(10) . . . . ?
O10 Ti4 O6 C56 -80.0(11) . . . . ?
O7 Ti4 O6 C56 -112.2(10) . . . . ?
N2 Ti4 O6 C56 -19.7(10) . . . . ?
I4 Ti4 O6 C56 155.4(9) . . . . ?
O9 Ti3 O8 C78 64.5(17) . . . . ?
O7 Ti3 O8 C78 -79.1(17) . . . . ?
O10 Ti3 O8 C78 -9(2) . . . . ?
I3 Ti3 O8 C78 172.8(16) . . . . ?
Ti2 Ti3 O8 C78 50.2(18) . . . . ?
O8 Ti3 O9 Ti1 -13.9(7) . . . . ?
O7 Ti3 O9 Ti1 92.3(7) . . . . ?
O10 Ti3 O9 Ti1 139.9(7) . . . . ?
I3 Ti3 O9 Ti1 -119.5(6) . . . . ?
Ti2 Ti3 O9 Ti1 150.5(9) . . . . ?
O8 Ti3 O9 Ti2 -164.4(3) . . . . ?
O7 Ti3 O9 Ti2 -58.2(6) . . . . ?
O10 Ti3 O9 Ti2 -10.7(3) . . . . ?
I3 Ti3 O9 Ti2 89.9(3) . . . . ?
O4 Ti2 O10 Ti3 -164.0(3) . . . . ?
O3 Ti2 O10 Ti3 -57.3(6) . . . . ?
O9 Ti2 O10 Ti3 -10.6(3) . . . . ?
I2 Ti2 O10 Ti3 91.6(3) . . . . ?
O4 Ti2 O10 Ti4 -13.0(7) . . . . ?
O3 Ti2 O10 Ti4 93.8(7) . . . . ?
O9 Ti2 O10 Ti4 140.4(7) . . . . ?
I2 Ti2 O10 Ti4 -117.4(6) . . . . ?
Ti3 Ti2 O10 Ti4 151.1(9) . . . . ?
Ti1 O1 C1 C6 47(2) . . . . ?
Ti1 O1 C1 C2 -132.9(14) . . . . ?
O1 C1 C2 C3 177.6(11) . . . . ?
C6 C1 C2 C3 -2.5(18) . . . . ?
O1 C1 C2 C88 -6.3(17) . . . . ?
C6 C1 C2 C88 173.7(11) . . . . ?
C1 C2 C3 C4 0(2) . . . . ?
C88 C2 C3 C4 -175.9(13) . . . . ?
C2 C3 C4 C5 2(2) . . . . ?
C2 C3 C4 C7X 166.4(19) . . . . ?
C2 C3 C4 C7 -166.4(16) . . . . ?
C3 C4 C5 C6 -2(2) . . . . ?
C7X C4 C5 C6 -167.5(17) . . . . ?
C7 C4 C5 C6 166.2(16) . . . . ?
C4 C5 C6 C1 -1(2) . . . . ?
C4 C5 C6 C11 177.4(12) . . . . ?
O1 C1 C6 C5 -177.4(11) . . . . ?
C2 C1 C6 C5 2.6(18) . . . . ?
O1 C1 C6 C11 4.7(17) . . . . ?
C2 C1 C6 C11 -175.3(11) . . . . ?
C3 C4 C7 C9 -176.4(18) . . . . ?
C5 C4 C7 C9 16(3) . . . . ?
C3 C4 C7 C8 -61(2) . . . . ?
C5 C4 C7 C8 132(2) . . . . ?
C3 C4 C7 C10 64(3) . . . . ?
C5 C4 C7 C10 -103(3) . . . . ?
C3 C4 C7X C9X 133(2) . . . . ?
C5 C4 C7X C9X -62(2) . . . . ?
C3 C4 C7X C8X 20(3) . . . . ?
C5 C4 C7X C8X -176(2) . . . . ?
C3 C4 C7X C10X -111(2) . . . . ?
C5 C4 C7X C10X 54(3) . . . . ?
C5 C6 C11 C13 95.6(13) . . . . ?
C1 C6 C11 C13 -86.5(14) . . . . ?
Ti1 O2 C12 C13 -84.4(12) . . . . ?
Ti1 O2 C12 C17 91.7(11) . . . . ?
O2 C12 C13 C14 177.9(10) . . . . ?
C17 C12 C13 C14 1.9(16) . . . . ?
O2 C12 C13 C11 -0.1(15) . . . . ?
C17 C12 C13 C11 -176.1(10) . . . . ?
C6 C11 C13 C14 -82.3(13) . . . . ?
C6 C11 C13 C12 95.5(12) . . . . ?
C12 C13 C14 C15 0.2(18) . . . . ?
C11 C13 C14 C15 178.1(12) . . . . ?
C13 C14 C15 C16 -2.4(19) . . . . ?
C13 C14 C15 C18 -177.3(12) . . . . ?
C14 C15 C16 C17 2.5(18) . . . . ?
C18 C15 C16 C17 177.3(11) . . . . ?
C15 C16 C17 C12 -0.5(16) . . . . ?
C15 C16 C17 C22 -172.7(10) . . . . ?
O2 C12 C17 C16 -177.8(9) . . . . ?
C13 C12 C17 C16 -1.7(15) . . . . ?
O2 C12 C17 C22 -5.5(14) . . . . ?
C13 C12 C17 C22 170.6(9) . . . . ?
C14 C15 C18 C21 65.3(17) . . . . ?
C16 C15 C18 C21 -109.5(14) . . . . ?
C14 C15 C18 C20 -176.3(13) . . . . ?
C16 C15 C18 C20 9.0(19) . . . . ?
C14 C15 C18 C19 -55.4(16) . . . . ?
C16 C15 C18 C19 129.8(14) . . . . ?
C16 C17 C22 C24 -131.6(10) . . . . ?
C12 C17 C22 C24 56.3(13) . . . . ?
Ti2 O3 C23 C28 66.5(12) . . . . ?
Ti1 O3 C23 C28 -109.4(9) . . . . ?
Ti2 O3 C23 C24 -113.6(9) . . . . ?
Ti1 O3 C23 C24 70.5(12) . . . . ?
O3 C23 C24 C25 179.5(9) . . . . ?
C28 C23 C24 C25 -0.5(15) . . . . ?
O3 C23 C24 C22 3.2(14) . . . . ?
C28 C23 C24 C22 -176.8(9) . . . . ?
C17 C22 C24 C25 84.2(12) . . . . ?
C17 C22 C24 C23 -99.5(11) . . . . ?
C23 C24 C25 C26 -0.5(15) . . . . ?
C22 C24 C25 C26 175.9(9) . . . . ?
C24 C25 C26 C27 1.8(15) . . . . ?
C24 C25 C26 C29 -175.2(10) . . . . ?
C25 C26 C27 C28 -2.1(15) . . . . ?
C29 C26 C27 C28 175.0(10) . . . . ?
C26 C27 C28 C23 1.1(15) . . . . ?
C26 C27 C28 C33 -178.3(9) . . . . ?
O3 C23 C28 C27 -179.8(9) . . . . ?
C24 C23 C28 C27 0.2(15) . . . . ?
O3 C23 C28 C33 -0.4(14) . . . . ?
C24 C23 C28 C33 179.6(9) . . . . ?
C25 C26 C29 C30 -90.5(15) . . . . ?
C27 C26 C29 C30 92.6(14) . . . . ?
C25 C26 C29 C31 148.6(12) . . . . ?
C27 C26 C29 C31 -28.3(16) . . . . ?
C25 C26 C29 C32 30.0(15) . . . . ?
C27 C26 C29 C32 -146.9(11) . . . . ?
C27 C28 C33 C35 73.6(11) . . . . ?
C23 C28 C33 C35 -105.8(11) . . . . ?
Ti2 O4 C34 C39 -129.8(15) . . . . ?
Ti2 O4 C34 C35 50(2) . . . . ?
O4 C34 C35 C36 -178.5(8) . . . . ?
C39 C34 C35 C36 0.8(13) . . . . ?
O4 C34 C35 C33 -0.7(12) . . . . ?
C39 C34 C35 C33 178.6(8) . . . . ?
C28 C33 C35 C36 -110.7(11) . . . . ?
C28 C33 C35 C34 71.6(11) . . . . ?
C34 C35 C36 C37 -2.2(15) . . . . ?
C33 C35 C36 C37 -179.9(9) . . . . ?
C35 C36 C37 C38 3.0(16) . . . . ?
C35 C36 C37 C40 -177.5(10) . . . . ?
C36 C37 C38 C39 -2.4(15) . . . . ?
C40 C37 C38 C39 178.1(10) . . . . ?
O4 C34 C39 C38 179.0(8) . . . . ?
C35 C34 C39 C38 -0.3(14) . . . . ?
O4 C34 C39 C44 0.3(13) . . . . ?
C35 C34 C39 C44 -179.0(8) . . . . ?
C37 C38 C39 C34 1.2(15) . . . . ?
C37 C38 C39 C44 179.9(9) . . . . ?
C38 C37 C40 C42 7.5(16) . . . . ?
C36 C37 C40 C42 -172.1(11) . . . . ?
C38 C37 C40 C43 -111.3(12) . . . . ?
C36 C37 C40 C43 69.2(13) . . . . ?
C38 C37 C40 C41 129.4(12) . . . . ?
C36 C37 C40 C41 -50.1(14) . . . . ?
C34 C39 C44 C46 129.7(9) . . . . ?
C38 C39 C44 C46 -49.0(12) . . . . ?
Ti4 O5 C45 C50 49(2) . . . . ?
Ti4 O5 C45 C46 -130.9(14) . . . . ?
O5 C45 C46 C47 178.8(10) . . . . ?
C50 C45 C46 C47 -1.0(17) . . . . ?
O5 C45 C46 C44 -4.4(16) . . . . ?
C50 C45 C46 C44 175.8(10) . . . . ?
C39 C44 C46 C47 110.9(11) . . . . ?
C39 C44 C46 C45 -65.7(12) . . . . ?
C45 C46 C47 C48 0.0(18) . . . . ?
C44 C46 C47 C48 -176.6(11) . . . . ?
C46 C47 C48 C49 1.3(19) . . . . ?
C46 C47 C48 C51 177.1(13) . . . . ?
C47 C48 C49 C50 -2(2) . . . . ?
C51 C48 C49 C50 -177.8(13) . . . . ?
O5 C45 C50 C49 -179.3(11) . . . . ?
C46 C45 C50 C49 0.4(18) . . . . ?
O5 C45 C50 C55 7.5(18) . . . . ?
C46 C45 C50 C55 -172.8(11) . . . . ?
C48 C49 C50 C45 1.1(19) . . . . ?
C48 C49 C50 C55 174.6(12) . . . . ?
C47 C48 C51 C53X -177(2) . . . . ?
C49 C48 C51 C53X -1(2) . . . . ?
C47 C48 C51 C53 129(2) . . . . ?
C49 C48 C51 C53 -56(2) . . . . ?
C47 C48 C51 C54 0(3) . . . . ?
C49 C48 C51 C54 175(2) . . . . ?
C47 C48 C51 C54X -48(2) . . . . ?
C49 C48 C51 C54X 128(2) . . . . ?
C47 C48 C51 C52 -114(2) . . . . ?
C49 C48 C51 C52 62(2) . . . . ?
C47 C48 C51 C52X 62(2) . . . . ?
C49 C48 C51 C52X -123(2) . . . . ?
C45 C50 C55 C57 -90.6(14) . . . . ?
C49 C50 C55 C57 96.4(13) . . . . ?
Ti4 O6 C56 C57 -79.8(14) . . . . ?
Ti4 O6 C56 C61 91.7(12) . . . . ?
O6 C56 C57 C58 179.3(11) . . . . ?
C61 C56 C57 C58 8.1(18) . . . . ?
O6 C56 C57 C55 -5.7(16) . . . . ?
C61 C56 C57 C55 -176.9(11) . . . . ?
C50 C55 C57 C58 -87.5(13) . . . . ?
C50 C55 C57 C56 97.7(13) . . . . ?
C56 C57 C58 C59 -5(2) . . . . ?
C55 C57 C58 C59 -179.5(13) . . . . ?
C57 C58 C59 C60 0(2) . . . . ?
C57 C58 C59 C62 179.2(14) . . . . ?
C58 C59 C60 C61 3(2) . . . . ?
C62 C59 C60 C61 -177.0(14) . . . . ?
C59 C60 C61 C56 0.5(19) . . . . ?
C59 C60 C61 C66 -173.3(12) . . . . ?
O6 C56 C61 C60 -177.3(10) . . . . ?
C57 C56 C61 C60 -5.9(17) . . . . ?
O6 C56 C61 C66 -3.3(16) . . . . ?
C57 C56 C61 C66 168.1(11) . . . . ?
C58 C59 C62 C63 -53(2) . . . . ?
C60 C59 C62 C63 126.7(16) . . . . ?
C58 C59 C62 C64 179.2(16) . . . . ?
C60 C59 C62 C64 -1(2) . . . . ?
C58 C59 C62 C65 63.7(18) . . . . ?
C60 C59 C62 C65 -116.6(16) . . . . ?
C60 C61 C66 C68 -129.0(12) . . . . ?
C56 C61 C66 C68 57.3(15) . . . . ?
Ti3 O7 C67 C72 63.1(14) . . . . ?
Ti4 O7 C67 C72 -108.4(10) . . . . ?
Ti3 O7 C67 C68 -113.7(9) . . . . ?
Ti4 O7 C67 C68 74.8(12) . . . . ?
C72 C67 C68 C69 -0.3(17) . . . . ?
O7 C67 C68 C69 176.4(10) . . . . ?
C72 C67 C68 C66 -179.1(11) . . . . ?
O7 C67 C68 C66 -2.3(16) . . . . ?
C61 C66 C68 C69 84.2(13) . . . . ?
C61 C66 C68 C67 -97.1(13) . . . . ?
C67 C68 C69 C70 -1.7(18) . . . . ?
C66 C68 C69 C70 177.1(12) . . . . ?
C68 C69 C70 C71 3(2) . . . . ?
C68 C69 C70 C73 -177.0(14) . . . . ?
C69 C70 C71 C72 -3(2) . . . . ?
C73 C70 C71 C72 177.4(15) . . . . ?
O7 C67 C72 C71 -175.9(10) . . . . ?
C68 C67 C72 C71 0.8(18) . . . . ?
O7 C67 C72 C77 4.1(17) . . . . ?
C68 C67 C72 C77 -179.3(10) . . . . ?
C70 C71 C72 C67 0.7(19) . . . . ?
C70 C71 C72 C77 -179.2(12) . . . . ?
C69 C70 C73 C75 62(2) . . . . ?
C71 C70 C73 C75 -118.2(18) . . . . ?
C69 C70 C73 C74 -174.6(16) . . . . ?
C71 C70 C73 C74 5(3) . . . . ?
C69 C70 C73 C76 -54(2) . . . . ?
C71 C70 C73 C76 125.6(17) . . . . ?
C67 C72 C77 C79 -109.4(12) . . . . ?
C71 C72 C77 C79 70.5(14) . . . . ?
Ti3 O8 C78 C83 -130.8(15) . . . . ?
Ti3 O8 C78 C79 49(2) . . . . ?
C83 C78 C79 C80 0.4(16) . . . . ?
O8 C78 C79 C80 -179.3(10) . . . . ?
C83 C78 C79 C77 179.1(9) . . . . ?
O8 C78 C79 C77 -0.6(14) . . . . ?
C72 C77 C79 C80 -110.4(13) . . . . ?
C72 C77 C79 C78 71.0(12) . . . . ?
C78 C79 C80 C81 1(2) . . . . ?
C77 C79 C80 C81 -177.9(14) . . . . ?
C79 C80 C81 C82 -2(2) . . . . ?
C79 C80 C81 C84 154.5(17) . . . . ?
C79 C80 C81 C84X -158.9(16) . . . . ?
C80 C81 C82 C83 2(2) . . . . ?
C84 C81 C82 C83 -155.6(16) . . . . ?
C84X C81 C82 C83 158.1(16) . . . . ?
O8 C78 C83 C82 179.5(10) . . . . ?
C79 C78 C83 C82 -0.2(15) . . . . ?
O8 C78 C83 C88 0.6(14) . . . . ?
C79 C78 C83 C88 -179.1(9) . . . . ?
C81 C82 C83 C78 -1.2(19) . . . . ?
C81 C82 C83 C88 177.8(13) . . . . ?
C80 C81 C84 C86 169(2) . . . . ?
C82 C81 C84 C86 -35(3) . . . . ?
C80 C81 C84 C85 47(3) . . . . ?
C82 C81 C84 C85 -157(2) . . . . ?
C80 C81 C84 C87 -61(3) . . . . ?
C82 C81 C84 C87 95(3) . . . . ?
C80 C81 C84X C86X 175(2) . . . . ?
C82 C81 C84X C86X 19(3) . . . . ?
C80 C81 C84X C85X -64(2) . . . . ?
C82 C81 C84X C85X 141(2) . . . . ?
C80 C81 C84X C87X 46(3) . . . . ?
C82 C81 C84X C87X -109(3) . . . . ?
C3 C2 C88 C83 112.7(13) . . . . ?
C1 C2 C88 C83 -63.2(14) . . . . ?
C78 C83 C88 C2 128.7(10) . . . . ?
C82 C83 C88 C2 -50.2(14) . . . . ?
